data_1572709
loop_
_publ_author_name
'He, Liang'
'He, Jing'
'Chen, Er-Xia'
'Lin, Qipu'

_publ_section_title
;
 Boosting photothermal conversion through array aggregation of
 metalloporphyrins in bismuth-based coordination frameworks.
;
_journal_issue 42
_journal_name_full 'Chemical science'
_journal_page_first 17498
_journal_page_last 17505
_journal_paper_doi 10.1039/d4sc04063e
_journal_volume 15
_journal_year 2024
_chemical_formula_moiety 'C96 H50 Bi2 Co2 N8 O18'
_chemical_formula_sum 'C96 H49 Bi2 Co2 N8 O16'
_chemical_formula_weight 2106.25
_space_group_crystal_system orthorhombic
_space_group_IT_number 18
_space_group_name_Hall 'P 2 2ab'
_space_group_name_H-M_alt 'P 21 21 2'
_atom_sites_solution_hydrogens geom
_atom_sites_solution_primary dual
_audit_creation_date 2024-01-20
_audit_creation_method
;
Olex2 1.5
(compiled 2022.04.07 svn.rca3783a0 for OlexSys, GUI svn.r6498)
;
_audit_update_record
;
2024-01-20 deposited with the CCDC.	2024-09-26 downloaded from the CCDC.
;
_cell_angle_alpha 90
_cell_angle_beta 90
_cell_angle_gamma 90
_cell_formula_units_Z 4
_cell_length_a 41.3673(6)
_cell_length_b 24.2477(3)
_cell_length_c 9.2397(2)
_cell_measurement_reflns_used 18688
_cell_measurement_temperature 100
_cell_measurement_theta_max 55.6650
_cell_measurement_theta_min 4.0450
_cell_volume 9268.0(3)
_computing_cell_refinement 'CrysAlisPro 1.171.40.53 (Rigaku OD, 2019)'
_computing_data_collection 'CrysAlisPro 1.171.40.53 (Rigaku OD, 2019)'
_computing_data_reduction 'CrysAlisPro 1.171.40.53 (Rigaku OD, 2019)'
_computing_molecular_graphics 'Olex2 1.5 (Dolomanov et al., 2009)'
_computing_publication_material 'Olex2 1.5 (Dolomanov et al., 2009)'
_computing_structure_refinement 'SHELXL 2018/1 (Sheldrick, 2015)'
_computing_structure_solution 'SHELXT 2014/5 (Sheldrick, 2014)'
_diffrn_ambient_temperature 100
_diffrn_detector 'CCD plate'
_diffrn_detector_area_resol_mean 10.0000
_diffrn_detector_type HyPix
_diffrn_measured_fraction_theta_full 0.997
_diffrn_measured_fraction_theta_max 0.997
_diffrn_measurement_details
;
List of Runs (angles in degrees, time in seconds):

  # Type    Start    End  Width  t~exp~   \w     \q     \k     \f   Frames
#--------------------------------------------------------------------------
  1  \w    104.00 142.00   0.38    0.26    --   67.97  94.00 148.00  100
  2  \w     -5.00  34.14   0.38    0.26    --   67.97 -44.00 144.00  103
  3  \w     48.00  86.00   0.38    0.26    --   67.97 -77.00 -30.00  100
  4  \w     24.00  49.46   0.38    0.26    --   67.97 -90.00 -63.00   67
  5  \w     -4.00  42.36   0.38    0.26    --   67.97 -77.00 -30.00  122
  6  \w    -33.00  14.12   0.38    0.06    --   -1.17 -90.00 -63.00  124
  7  \w     -7.00  33.28   0.38    0.06    --   -1.17 -99.00 150.00  106
  8  \w   -135.00 -80.28   0.38    0.26    --  -70.31-125.00 120.00  144
  9  \w   -146.00-105.72   0.38    0.26    --  -70.31 -99.00  90.00  106
 10  \w   -144.00 -97.64   0.38    0.26    --  -70.31 -90.00 -63.00  122
 11  \w   -118.00 -87.22   0.38    0.26    --  -70.31-125.00 -90.00   81
;
_diffrn_measurement_device 'four-circle diffractometer'
_diffrn_measurement_device_type 'ROD, Synergy Custom system, HyPix'
_diffrn_measurement_method '\w scans'
_diffrn_orient_matrix_type 'CrysAlisPro convention (1999,Acta A55,543-557)'
_diffrn_orient_matrix_UB_11 0.0293398000
_diffrn_orient_matrix_UB_12 0.0033341000
_diffrn_orient_matrix_UB_13 -0.0605720000
_diffrn_orient_matrix_UB_21 -0.0033486000
_diffrn_orient_matrix_UB_22 -0.0512304000
_diffrn_orient_matrix_UB_23 -0.0520965000
_diffrn_orient_matrix_UB_31 -0.0132705000
_diffrn_orient_matrix_UB_32 0.0203623000
_diffrn_orient_matrix_UB_33 -0.1209250000
_diffrn_radiation_monochromator mirror
_diffrn_radiation_probe x-ray
_diffrn_radiation_type 'Ga K\a'
_diffrn_radiation_wavelength 1.3405
_diffrn_reflns_av_R_equivalents 0.0394
_diffrn_reflns_av_unetI/netI 0.0479
_diffrn_reflns_Laue_measured_fraction_full 0.997
_diffrn_reflns_Laue_measured_fraction_max 0.997
_diffrn_reflns_limit_h_max 45
_diffrn_reflns_limit_h_min -49
_diffrn_reflns_limit_k_max 28
_diffrn_reflns_limit_k_min -27
_diffrn_reflns_limit_l_max 8
_diffrn_reflns_limit_l_min -10
_diffrn_reflns_number 34265
_diffrn_reflns_point_group_measured_fraction_full 0.932
_diffrn_reflns_point_group_measured_fraction_max 0.932
_diffrn_reflns_theta_full 52.927
_diffrn_reflns_theta_max 52.927
_diffrn_reflns_theta_min 2.441
_diffrn_source 'micro-focus metaljet'
_exptl_absorpt_coefficient_mu 7.174
_exptl_absorpt_correction_T_max 1.00000
_exptl_absorpt_correction_T_min 0.45764
_exptl_absorpt_correction_type multi-scan
_exptl_absorpt_process_details
;
CrysAlisPro 1.171.40.53 (Rigaku Oxford Diffraction, 2019)
Empirical absorption correction using spherical harmonics,
 implemented in SCALE3 ABSPACK scaling algorithm.
;
_exptl_crystal_colour 'metallic dark brown'
_exptl_crystal_colour_lustre metallic
_exptl_crystal_colour_modifier dark
_exptl_crystal_colour_primary brown
_exptl_crystal_density_diffrn 1.510
_exptl_crystal_description block
_exptl_crystal_F_000 4116
_exptl_crystal_size_max 0.2
_exptl_crystal_size_mid 0.2
_exptl_crystal_size_min 0.2
_refine_diff_density_max 3.080
_refine_diff_density_min -1.370
_refine_diff_density_rms 0.185
_refine_ls_abs_structure_details
;
 Flack x determined using 5240 quotients [(I+)-(I-)]/[(I+)+(I-)]
 (Parsons, Flack and Wagner, Acta Cryst. B69 (2013) 249-259).
;
_refine_ls_abs_structure_Flack 0.441(4)
_refine_ls_extinction_method none
_refine_ls_goodness_of_fit_ref 1.047
_refine_ls_hydrogen_treatment constr
_refine_ls_matrix_type full
_refine_ls_number_parameters 1041
_refine_ls_number_reflns 15202
_refine_ls_number_restraints 2143
_refine_ls_restrained_S_all 14.763
_refine_ls_R_factor_all 0.0637
_refine_ls_R_factor_gt 0.0607
_refine_ls_shift/su_max 0.000
_refine_ls_shift/su_mean 0.000
_refine_ls_structure_factor_coef Fsqd
_refine_ls_weighting_details 'w=1/[\s^2^(Fo^2^)+(0.0773P)^2^+79.1938P] where P=(Fo^2^+2Fc^2^)/3'
_refine_ls_weighting_scheme calc
_refine_ls_wR_factor_gt 0.1525
_refine_ls_wR_factor_ref 0.1545
_reflns_Friedel_coverage 0.689
_reflns_Friedel_fraction_full 0.851
_reflns_Friedel_fraction_max 0.851
_reflns_number_gt 14227
_reflns_number_total 15202
_reflns_threshold_expression 'I > 2\s(I)'
_cod_data_source_file d4sc04063e2.cif
_cod_data_source_block CoTCPP-Bi
_cod_depositor_comments 'Adding full bibliography for 1572709--1572710.cif.'
_cod_database_code 1572709
_shelx_shelxl_version_number 2018/1
_shelx_space_group_comment
;
The symmetry employed for this shelxl refinement is uniquely defined
by the following loop, which should always be used as a source of
symmetry information in preference to the above space-group names.
They are only intended as comments.
;
_shelx_estimated_absorpt_t_max 0.328
_shelx_estimated_absorpt_t_min 0.328
_olex2_refinement_description
;
1. Fixed Uiso
 At 1.2 times of:
  All C(H) groups
 At 1.5 times of:
  All O(H) groups
2. Restrained distances
 C6-C5 = C6-C7
 1.3 with sigma of 0.01
 O13-C92 = O14-C92
 1.26 with sigma of 0.02
 C92-C93
 1.5 with sigma of 0.02
 O15-C94 = O16-C94
 1.26 with sigma of 0.02
 C94-C95
 1.5 with sigma of 0.02
 C93-C92
 1.5 with sigma of 0.001
 O14_$1-O16
 2.9 with sigma of 0.02
 O8-O16_$1
 3 with sigma of 0.02
 O16-O8_$2
 3 with sigma of 0.01
 O16-O14_$1
 3 with sigma of 0.01
 O17-O1
 1.3 with sigma of 0.02
 O10-O12
 3 with sigma of 0.01
 O12-O10_$4
 3 with sigma of 0.01
 O13-O14
 2.19 with sigma of 0.04
 O13-C93
 2.38 with sigma of 0.04
 O14-C93
 2.39 with sigma of 0.04
 O15-O16
 2.19 with sigma of 0.04
 O15-C95
 2.38 with sigma of 0.04
 O16-C95
 2.39 with sigma of 0.04
 C92-O13 \\sim C92-O14
 with sigma of 0.02
 O13-C93 \\sim C93-O14
 with sigma of 0.04
 C94-O15 \\sim C94-O16
 with sigma of 0.02
 O15-C95 \\sim C95-O16
 with sigma of 0.04
3. Restrained planarity
 O13, O14, C92, C93
 with sigma of 0.1
 O15, O16, C94, C95
 with sigma of 0.1
4. Uiso/Uaniso restraints and constraints
All non-hydrogen atoms have similar U: within 2A with sigma of 0.04 and sigma
for terminal atoms of 0.08 within 2A
Uanis(C85) \\sim Ueq, Uanis(C86) \\sim Ueq, Uanis(C87) \\sim Ueq, Uanis(C88)
\\sim Ueq, Uanis(C89) \\sim Ueq, Uanis(O13) \\sim Ueq, Uanis(O14) \\sim Ueq,
Uanis(C92) \\sim Ueq, Uanis(C93) \\sim Ueq: with sigma of 0.01 and sigma for
terminal atoms of 0.02
Uanis(C48) \\sim Ueq, Uanis(C82) \\sim Ueq: with sigma of 0.001 and sigma for
terminal atoms of 0.002
Uanis(C35) \\sim Ueq, Uanis(C36) \\sim Ueq: with sigma of 0.01 and sigma for
terminal atoms of 0.02
Uanis(C49) \\sim Ueq, Uanis(C49) \\sim Ueq: with sigma of 0.001 and sigma for
terminal atoms of 0.002
Uanis(C26) \\sim Ueq: with sigma of 0.001 and sigma for terminal atoms of 0.002
Uanis(O12) \\sim Ueq: with sigma of 0.001 and sigma for terminal atoms of 0.002
5. Rigid body (RIGU) restrains
 All non-hydrogen atoms
 with sigma for 1-2 distances of 0.004 and sigma for 1-3 distances of 0.004
6.a Aromatic/amide H refined with riding coordinates:
 C3(H3), C4(H4), C6(H6), C7(H7), C9(H9), C10(H10), C12(H12), C13(H13),
 C16(H16), C24(H24), C25(H25), C27(H27), C28(H28), C33(H33), C35(H35), C36(H36),
  C38(H38), C39(H39), C40(H40), C43(H43), C44(H44), C46(H46), C47(H47),
 C1A(H1A), C49(H49), C51(H51), C52(H52), C53(H53), C56(H56), C57(H57), C59(H59),
  C60(H60), C64(H64), C69(H69), C74(H74), C76(H76), C77(H77), C78(H78),
 C79(H79), C80(H80), C82(H82), C83(H83), C84(H84), C89(H89), C86(H86), C87(H87),
  C88(H88), C90(H90)
6.b Fitted hexagon refined as free rotating group:
 C2(C3,C4,C5,C6,C7), C8(C9,C10,C11,C12,C13), C34(C35,C36,C37,C38,C39), C42(C43,
 C44,C45,C46,C47), C48(C1A,C49,C50,C51,C52), C55(C56,C57,C58,C59,C60), C89(C85,
 C86,C87,C93,C88)
6.c Tetrahedral OH refined with riding coordinates:
 O17(H17), O18(H18)
;
_smtbx_masks_void_probe_radius 1.2
_smtbx_masks_void_truncation_radius 1.2
_olex2_submission_special_instructions 'No special instructions were received'
_oxdiff_exptl_absorpt_empirical_details
;
Empirical correction (ABSPACK) includes:
- Absorption correction using spherical harmonics
- Frame scaling
;
_oxdiff_exptl_absorpt_empirical_full_max 2.025
_oxdiff_exptl_absorpt_empirical_full_min 0.525

loop_
_space_group_symop_operation_xyz
'x, y, z'
'-x, -y, z'
'-x+1/2, y+1/2, -z'
'x+1/2, -y+1/2, -z'

loop_
_atom_site_label
_atom_site_type_symbol
_atom_site_fract_x
_atom_site_fract_y
_atom_site_fract_z
_atom_site_U_iso_or_equiv
_atom_site_adp_type
_atom_site_occupancy
_atom_site_site_symmetry_order
_atom_site_calc_flag
_atom_site_refinement_flags_posn
_atom_site_refinement_flags_adp
_atom_site_refinement_flags_occupancy
_atom_site_disorder_assembly
_atom_site_disorder_group
Bi1 Bi 0.13049(2) 0.31522(2) 0.06991(6) 0.02625(14) Uani 1 1 d . . . . .
Bi2 Bi -0.37094(2) 0.30541(2) 1.33315(7) 0.03773(17) Uani 1 1 d . . . . .
Co1 Co -0.12076(4) 0.31213(9) 0.7062(2) 0.0288(4) Uani 1 1 d . U . . .
Co2 Co 0.37121(5) 0.30360(7) 0.7765(2) 0.0273(4) Uani 1 1 d . U . . .
O1 O 0.0923(2) 0.2980(4) 0.2353(10) 0.032(2) Uani 1 1 d D U . . .
N1 N -0.1456(3) 0.2570(5) 0.8124(14) 0.027(2) Uani 1 1 d . U . . .
O2 O -0.3373(2) 0.3148(5) 1.1434(13) 0.044(3) Uani 1 1 d . U . . .
O3 O 0.3853(2) -0.1012(4) 0.8512(13) 0.042(3) Uani 1 1 d . U . . .
O4 O 0.3654(3) 0.7101(4) 0.8596(13) 0.053(3) Uani 1 1 d . U . . .
O5 O 0.1624(2) 0.3154(4) 0.2594(10) 0.032(2) Uani 1 1 d . U . . .
O6 O 0.1930(2) 0.3010(4) 0.0672(11) 0.033(2) Uani 1 1 d . U . . .
O7 O 0.0667(2) 0.3219(5) 0.0367(11) 0.038(2) Uani 1 1 d . U . . .
N2 N 0.4001(3) 0.3613(5) 0.8457(17) 0.039(3) Uani 1 1 d . U . . .
N3 N 0.3466(3) 0.2463(5) 0.6769(14) 0.029(2) Uani 1 1 d . U . . .
O8 O -0.1273(3) 0.7134(4) 0.7603(11) 0.050(3) Uani 1 1 d D U . . .
N4 N -0.0952(3) 0.2555(5) 0.6131(13) 0.035(3) Uani 1 1 d . U . . .
N5 N -0.1501(3) 0.3693(5) 0.7692(13) 0.029(2) Uani 1 1 d . U . . .
N6 N 0.3414(3) 0.3598(5) 0.7052(14) 0.033(3) Uani 1 1 d . U . . .
O9 O 0.3371(3) -0.0899(4) 0.9519(13) 0.045(3) Uani 1 1 d . U . . .
N7 N -0.0919(3) 0.3676(5) 0.6231(13) 0.030(3) Uani 1 1 d . U . . .
C1 C -0.1254(4) 0.6908(6) 0.6476(15) 0.041(3) Uani 1 1 d . U . . .
C2 C -0.1226(3) 0.5137(3) 0.6722(11) 0.041(3) Uani 1 1 d G U . . .
C3 C -0.1378(3) 0.5392(4) 0.5560(10) 0.046(4) Uani 1 1 d G U . . .
H3 H -0.148159 0.517600 0.483787 0.055 Uiso 1 1 calc R U . . .
C4 C -0.1380(3) 0.5964(4) 0.5455(10) 0.059(5) Uani 1 1 d G U . . .
H4 H -0.148416 0.613866 0.466071 0.071 Uiso 1 1 calc R U . . .
C5 C -0.1229(3) 0.6281(3) 0.6511(11) 0.039(3) Uani 1 1 d DG U . . .
C6 C -0.1077(2) 0.6026(4) 0.7673(9) 0.040(3) Uani 1 1 d DG U . . .
H6 H -0.097362 0.624242 0.839469 0.048 Uiso 1 1 calc R U . . .
C7 C -0.1075(2) 0.5454(4) 0.7778(9) 0.043(3) Uani 1 1 d DG U . . .
H7 H -0.097105 0.527975 0.857188 0.052 Uiso 1 1 calc R U . . .
C8 C 0.3632(2) -0.0115(2) 0.8479(12) 0.036(3) Uani 1 1 d G U . . .
C9 C 0.39247(18) 0.0115(3) 0.8049(13) 0.045(4) Uani 1 1 d G U . . .
H9 H 0.410988 -0.011263 0.793652 0.054 Uiso 1 1 calc R U . . .
C10 C 0.39462(17) 0.0678(3) 0.7784(12) 0.040(4) Uani 1 1 d G U . . .
H10 H 0.414612 0.083525 0.748962 0.049 Uiso 1 1 calc R U . . .
C11 C 0.3675(2) 0.1011(3) 0.7948(11) 0.030(3) Uani 1 1 d G U . . .
C12 C 0.33829(17) 0.0782(3) 0.8378(12) 0.033(3) Uani 1 1 d G U . . .
H12 H 0.319768 0.100931 0.849065 0.040 Uiso 1 1 calc R U . . .
C13 C 0.33613(18) 0.0219(3) 0.8644(12) 0.043(4) Uani 1 1 d G U . . .
H13 H 0.316144 0.006143 0.893756 0.051 Uiso 1 1 calc R U . . .
C14 C -0.3105(3) 0.3019(6) 1.2084(17) 0.034(3) Uani 1 1 d . U . . .
C15 C 0.0670(3) 0.3102(6) 0.1691(16) 0.031(3) Uani 1 1 d . U . . .
N8 N 0.3970(3) 0.2471(4) 0.8732(13) 0.030(3) Uani 1 1 d . U . . .
C16 C 0.3327(3) 0.1635(5) 0.5729(16) 0.029(3) Uani 1 1 d . U . . .
H16 H 0.332891 0.125399 0.548506 0.035 Uiso 1 1 calc R U . . .
C17 C -0.1898(3) 0.3118(6) 0.9114(15) 0.029(3) Uani 1 1 d . U . . .
O10 O -0.1278(3) 0.7103(5) 0.5333(11) 0.058(3) Uani 1 1 d D U . . .
C18 C 0.3433(3) 0.4175(6) 0.7292(18) 0.034(3) Uani 1 1 d . U . . .
C19 C 0.3216(3) 0.2539(6) 0.5793(18) 0.032(3) Uani 1 1 d . U . . .
C20 C 0.3045(3) 0.3035(5) 0.5612(15) 0.025(2) Uani 1 1 d . U . . .
C21 C 0.3520(3) 0.1907(5) 0.6785(16) 0.032(3) Uani 1 1 d . U . . .
C22 C 0.3697(4) 0.4448(5) 0.7803(16) 0.035(3) Uani 1 1 d . U . . .
O11 O -0.3118(3) 0.2812(7) 1.3321(15) 0.072(5) Uani 1 1 d . U . . .
C23 C -0.1204(4) 0.1748(6) 0.7210(17) 0.036(3) Uani 1 1 d . U . . .
C24 C 0.5318(4) 0.3069(7) 1.011(2) 0.046(3) Uani 1 1 d . U . . .
H24 H 0.550425 0.311534 0.952751 0.055 Uiso 1 1 calc R U . . .
C25 C 0.5014(4) 0.3048(7) 0.9517(19) 0.043(3) Uani 1 1 d . U . . .
H25 H 0.498986 0.304974 0.849439 0.052 Uiso 1 1 calc R U . . .
C26 C 0.4729(3) 0.3022(6) 1.0440(16) 0.034(3) Uani 1 1 d . U . . .
C27 C 0.4763(4) 0.3034(8) 1.1831(19) 0.049(4) Uani 1 1 d . U . . .
H27 H 0.457821 0.306904 1.243564 0.059 Uiso 1 1 calc R U . . .
C28 C 0.5068(3) 0.2996(7) 1.244(2) 0.044(4) Uani 1 1 d . U . . .
H28 H 0.508771 0.295087 1.345723 0.052 Uiso 1 1 calc R U . . .
C29 C 0.4224(3) 0.2552(6) 0.958(2) 0.038(3) Uani 1 1 d . U . . .
C30 C -0.1395(3) 0.2005(5) 0.8206(16) 0.028(3) Uani 1 1 d . U . . .
C31 C -0.0630(4) 0.3588(6) 0.5577(19) 0.041(4) Uani 1 1 d . U . . .
C32 C -0.1719(3) 0.2666(6) 0.9096(17) 0.027(3) Uani 1 1 d . U . . .
C33 C 0.4103(3) 0.1653(6) 0.9891(16) 0.030(3) Uani 1 1 d . U . . .
H33 H 0.409902 0.127848 1.018867 0.036 Uiso 1 1 calc R U . . .
C34 C 0.3750(3) 0.6200(3) 0.7688(11) 0.040(3) Uani 1 1 d G U . . .
C35 C 0.3589(3) 0.5939(4) 0.8817(10) 0.046(4) Uani 1 1 d G U . . .
H35 H 0.349403 0.615091 0.956919 0.055 Uiso 1 1 calc R U . . .
C36 C 0.3567(3) 0.5367(4) 0.8844(10) 0.058(4) Uani 1 1 d G U . . .
H36 H 0.345653 0.518815 0.961548 0.069 Uiso 1 1 calc R U . . .
C37 C 0.3705(3) 0.5056(3) 0.7743(11) 0.039(3) Uani 1 1 d G U . . .
C38 C 0.3867(3) 0.5317(3) 0.6615(11) 0.063(5) Uani 1 1 d G U . . .
H38 H 0.396143 0.510471 0.586268 0.076 Uiso 1 1 calc R U . . .
C39 C 0.3889(3) 0.5889(4) 0.6588(10) 0.059(5) Uani 1 1 d G U . . .
H39 H 0.399893 0.606746 0.581637 0.070 Uiso 1 1 calc R U . . .
C40 C -0.1786(3) 0.2164(5) 0.9821(15) 0.026(3) Uani 1 1 d . U . . .
H40 H -0.194569 0.211321 1.054930 0.031 Uiso 1 1 calc R U . . .
C41 C 0.3906(3) 0.1907(6) 0.8808(17) 0.036(3) Uani 1 1 d . U . . .
C42 C -0.02125(19) 0.3103(5) 0.4140(9) 0.038(3) Uani 1 1 d G U . . .
C43 C 0.0083(2) 0.3025(6) 0.4828(8) 0.068(6) Uani 1 1 d G U . . .
H43 H 0.008996 0.296927 0.584538 0.082 Uiso 1 1 calc R U . . .
C44 C 0.03672(18) 0.3028(5) 0.4028(10) 0.055(4) Uani 1 1 d G U . . .
H44 H 0.056901 0.297447 0.449869 0.066 Uiso 1 1 calc R U . . .
C45 C 0.03566(17) 0.3110(5) 0.2540(10) 0.039(3) Uani 1 1 d G U . . .
C46 C 0.0061(2) 0.3188(5) 0.1852(7) 0.043(4) Uani 1 1 d G U . . .
H46 H 0.005410 0.324372 0.083432 0.052 Uiso 1 1 calc R U . . .
C47 C -0.02232(17) 0.3185(5) 0.2651(9) 0.039(3) Uani 1 1 d G U . . .
H47 H -0.042495 0.323852 0.218100 0.047 Uiso 1 1 calc R U . . .
C48 C -0.28029(14) 0.3090(4) 1.1271(8) 0.027(2) Uani 1 1 d G U . . .
C1A C -0.25180(19) 0.3016(4) 1.2044(6) 0.032(3) Uani 1 1 d G U . . .
H1A H -0.252564 0.295091 1.305771 0.038 Uiso 1 1 calc R U . . .
C49 C -0.22220(15) 0.3036(4) 1.1335(8) 0.030(3) Uani 1 1 d G U . . .
H49 H -0.202724 0.298572 1.186348 0.036 Uiso 1 1 calc R U . . .
C50 C -0.22108(14) 0.3131(4) 0.9852(8) 0.023(2) Uani 1 1 d G U . . .
C51 C -0.24957(18) 0.3205(4) 0.9079(6) 0.031(3) Uani 1 1 d G U . . .
H51 H -0.248810 0.327017 0.806522 0.037 Uiso 1 1 calc R U . . .
C52 C -0.27918(14) 0.3185(4) 0.9788(8) 0.033(3) Uani 1 1 d G U . . .
H52 H -0.298650 0.323536 0.925942 0.040 Uiso 1 1 calc R U . . .
C53 C -0.1582(3) 0.1762(5) 0.9291(16) 0.028(3) Uani 1 1 d . U . . .
H53 H -0.157031 0.138979 0.960620 0.034 Uiso 1 1 calc R U . . .
C54 C -0.0529(4) 0.3095(6) 0.5027(16) 0.036(3) Uani 1 1 d . U . . .
C55 C 0.21972(16) 0.3061(4) 0.2942(8) 0.033(3) Uani 1 1 d G U . . .
C56 C 0.21601(15) 0.3069(4) 0.4437(9) 0.039(3) Uani 1 1 d G U . . .
H56 H 0.195001 0.308584 0.484952 0.047 Uiso 1 1 calc R U . . .
C57 C 0.2431(2) 0.3053(4) 0.5329(7) 0.037(3) Uani 1 1 d G U . . .
H57 H 0.240531 0.305837 0.635064 0.044 Uiso 1 1 calc R U . . .
C58 C 0.27381(16) 0.3028(4) 0.4725(8) 0.035(3) Uani 1 1 d G U . . .
C59 C 0.27751(15) 0.3020(4) 0.3230(9) 0.033(3) Uani 1 1 d G U . . .
H59 H 0.298521 0.300278 0.281804 0.040 Uiso 1 1 calc R U . . .
C60 C 0.2505(2) 0.3036(4) 0.2339(7) 0.035(3) Uani 1 1 d G U . . .
H60 H 0.252992 0.303025 0.131690 0.042 Uiso 1 1 calc R U . . .
C61 C 0.3710(4) 0.1631(5) 0.7799(15) 0.029(3) Uani 1 1 d . U . . .
C62 C -0.1793(3) 0.3627(6) 0.8350(17) 0.031(3) Uani 1 1 d . U . . .
C63 C -0.1487(4) 0.4244(6) 0.7335(17) 0.034(3) Uani 1 1 d . U . . .
C64 C 0.4297(3) 0.2060(6) 1.041(2) 0.041(4) Uani 1 1 d . U . . .
H64 H 0.445132 0.202764 1.116270 0.049 Uiso 1 1 calc R U . . .
C65 C -0.0948(4) 0.4239(6) 0.6344(17) 0.035(3) Uani 1 1 d . U . . .
C66 C 0.3984(4) 0.4168(6) 0.827(2) 0.049(4) Uani 1 1 d . U . . .
O12 O 0.3938(3) 0.7009(5) 0.6598(14) 0.066(3) Uani 1 1 d D U . . .
C67 C 0.1909(3) 0.3068(6) 0.1962(16) 0.032(3) Uani 1 1 d . U . . .
C68 C 0.3130(4) 0.3525(6) 0.6350(19) 0.038(3) Uani 1 1 d . U . . .
C69 C 0.3134(4) 0.2048(6) 0.5129(15) 0.034(3) Uani 1 1 d . U . . .
H69 H 0.297508 0.199990 0.439760 0.041 Uiso 1 1 calc R U . . .
C70 C -0.1013(4) 0.1972(6) 0.6172(17) 0.042(3) Uani 1 1 d . U . . .
C71 C -0.0698(4) 0.2630(7) 0.5202(19) 0.043(4) Uani 1 1 d . U . . .
C72 C -0.1221(3) 0.4516(6) 0.6776(16) 0.032(3) Uani 1 1 d . U . . .
C73 C 0.4396(3) 0.3040(6) 0.9707(17) 0.036(3) Uani 1 1 d . U . . .
C74 C -0.0469(4) 0.4109(6) 0.5283(19) 0.041(4) Uani 1 1 d . U . . .
H74 H -0.026843 0.415526 0.479649 0.050 Uiso 1 1 calc R U . . .
C75 C 0.4308(4) 0.3528(6) 0.906(2) 0.047(4) Uani 1 1 d . U . . .
C76 C -0.1982(3) 0.4136(5) 0.8311(15) 0.027(3) Uani 1 1 d . U . . .
H76 H -0.219974 0.418827 0.860940 0.032 Uiso 1 1 calc R U . . .
C77 C 0.3139(3) 0.4410(5) 0.6764(17) 0.032(3) Uani 1 1 d . U . . .
H77 H 0.308198 0.478813 0.685120 0.039 Uiso 1 1 calc R U . . .
C78 C -0.0656(4) 0.4511(6) 0.582(2) 0.042(4) Uani 1 1 d . U . . .
H78 H -0.060728 0.489425 0.586248 0.050 Uiso 1 1 calc R U . . .
C79 C -0.1778(3) 0.4518(7) 0.7757(17) 0.038(3) Uani 1 1 d . U . . .
H79 H -0.182099 0.490118 0.766347 0.046 Uiso 1 1 calc R U . . .
C80 C -0.0627(4) 0.2089(7) 0.448(2) 0.047(4) Uani 1 1 d . U . . .
H80 H -0.047231 0.202489 0.374381 0.057 Uiso 1 1 calc R U . . .
C81 C 0.3620(3) -0.0722(6) 0.8834(16) 0.033(3) Uani 1 1 d . U . . .
C82 C 0.4479(4) 0.4038(6) 0.9160(17) 0.037(3) Uani 1 1 d . U . . .
H82 H 0.469226 0.408918 0.951198 0.045 Uiso 1 1 calc R U . . .
C83 C -0.0826(4) 0.1709(7) 0.5081(19) 0.046(4) Uani 1 1 d . U . . .
H83 H -0.083751 0.133108 0.481814 0.055 Uiso 1 1 calc R U . . .
C84 C 0.2952(4) 0.4015(5) 0.611(2) 0.043(4) Uani 1 1 d . U . . .
H84 H 0.275140 0.405962 0.562394 0.052 Uiso 1 1 calc R U . . .
C89 C -0.0956(3) 0.0789(5) 0.7561(17) 0.074(5) Uani 1 1 d G U . . .
H89 H -0.075787 0.096031 0.783036 0.089 Uiso 1 1 calc R U . . .
C85 C -0.1223(3) 0.1111(4) 0.7218(15) 0.050(4) Uani 1 1 d G U . . .
C86 C -0.1512(3) 0.0860(5) 0.6824(16) 0.071(5) Uani 1 1 d G U . . .
H86 H -0.169498 0.108010 0.658945 0.085 Uiso 1 1 calc R U . . .
C87 C -0.1534(3) 0.0289(6) 0.6773(18) 0.092(6) Uani 1 1 d G U . . .
H87 H -0.173159 0.011764 0.650375 0.111 Uiso 1 1 calc R U . . .
C93 C -0.1266(4) -0.0033(4) 0.7116(19) 0.091(5) Uani 1 1 d DG U . . .
C88 C -0.0977(3) 0.0218(5) 0.7510(19) 0.090(6) Uani 1 1 d G U . . .
H88 H -0.079448 -0.000216 0.774466 0.108 Uiso 1 1 calc R U . . .
C90 C 0.4277(4) 0.4437(7) 0.865(2) 0.057(5) Uani 1 1 d . U . . .
H90 H 0.432243 0.481921 0.856571 0.069 Uiso 1 1 calc R U . . .
C91 C 0.3753(4) 0.6809(6) 0.7619(16) 0.045(3) Uani 1 1 d . U . . .
O13 O -0.1622(5) -0.0854(10) 0.653(3) 0.163(9) Uani 1 1 d D U . . .
O14 O -0.1154(5) -0.0907(6) 0.7182(18) 0.104(5) Uani 1 1 d D U . . .
C92 C -0.1375(5) -0.0616(5) 0.688(3) 0.118(7) Uani 1 1 d D U . . .
O15 O 0.5689(3) 0.2891(7) 1.3574(14) 0.078(5) Uani 1 1 d D U . . .
O16 O 0.5902(2) 0.3091(4) 1.1485(11) 0.045(3) Uani 1 1 d D U . . .
C94 C 0.5670(3) 0.3004(5) 1.2281(15) 0.041(3) Uani 1 1 d D U . . .
C95 C 0.5342(3) 0.3022(6) 1.1613(19) 0.047(4) Uani 1 1 d D U . . .
O17 O 0.1118(3) 0.2950(5) 0.3303(12) 0.041(3) Uiso 1 1 d D U . . .
H17 H 0.113492 0.262047 0.357479 0.061 Uiso 1 1 calc R U . . .
O18 O 0.6106(2) 0.3223(4) 1.0708(11) 0.031(2) Uiso 1 1 d . U . . .
H18 H 0.617920 0.294376 1.028014 0.047 Uiso 1 1 calc R U . . .

loop_
_atom_site_aniso_label
_atom_site_aniso_U_11
_atom_site_aniso_U_22
_atom_site_aniso_U_33
_atom_site_aniso_U_23
_atom_site_aniso_U_13
_atom_site_aniso_U_12
Bi1 0.0239(2) 0.0203(2) 0.0346(3) -0.0011(2) 0.0036(2) 0.0014(2)
Bi2 0.0226(3) 0.0391(3) 0.0515(4) -0.0060(3) 0.0066(3) -0.0058(3)
Co1 0.0273(10) 0.0199(9) 0.0390(11) 0.0001(8) 0.0090(8) 0.0003(7)
Co2 0.0211(8) 0.0153(8) 0.0454(11) 0.0000(7) -0.0049(9) -0.0024(8)
O1 0.034(4) 0.034(5) 0.028(5) 0.013(4) 0.007(4) 0.002(4)
N1 0.020(5) 0.024(5) 0.038(6) -0.004(5) 0.007(5) -0.002(4)
O2 0.031(5) 0.027(5) 0.074(7) 0.010(6) -0.007(5) -0.008(4)
O3 0.028(5) 0.037(5) 0.060(7) 0.002(5) 0.010(5) 0.003(4)
O4 0.067(8) 0.038(6) 0.054(7) -0.002(5) 0.011(6) -0.001(6)
O5 0.034(4) 0.033(5) 0.030(5) 0.011(5) -0.004(4) 0.011(4)
O6 0.030(5) 0.029(5) 0.038(4) 0.005(4) 0.002(4) 0.013(4)
O7 0.029(5) 0.046(6) 0.038(5) 0.004(5) 0.002(4) 0.008(5)
N2 0.024(5) 0.023(5) 0.072(9) 0.004(6) -0.009(6) 0.002(4)
N3 0.025(5) 0.023(5) 0.038(6) 0.000(5) -0.003(5) 0.005(4)
O8 0.090(9) 0.024(5) 0.036(5) 0.002(4) -0.004(6) 0.010(6)
N4 0.035(6) 0.032(5) 0.036(7) 0.006(5) 0.006(5) 0.002(5)
N5 0.026(5) 0.032(5) 0.028(6) 0.001(5) -0.004(4) -0.001(4)
N6 0.032(5) 0.025(5) 0.042(7) -0.012(5) -0.006(5) 0.007(4)
O9 0.037(5) 0.031(5) 0.066(8) 0.004(5) 0.011(5) 0.001(4)
N7 0.026(5) 0.026(5) 0.038(7) -0.008(5) 0.007(5) -0.005(4)
C1 0.061(9) 0.037(6) 0.025(5) 0.002(5) -0.005(6) 0.008(7)
C2 0.048(9) 0.039(6) 0.037(7) 0.003(5) 0.009(6) -0.004(5)
C3 0.047(9) 0.030(6) 0.062(9) 0.007(6) 0.001(7) 0.000(6)
C4 0.092(14) 0.044(7) 0.041(9) 0.001(6) -0.016(9) -0.001(8)
C5 0.049(9) 0.038(6) 0.031(7) -0.005(5) 0.005(6) 0.003(6)
C6 0.034(8) 0.046(7) 0.040(8) 0.001(6) 0.002(6) 0.000(6)
C7 0.050(9) 0.042(7) 0.038(8) -0.005(6) 0.011(7) 0.008(6)
C8 0.042(7) 0.023(5) 0.043(8) -0.009(5) 0.002(6) -0.001(5)
C9 0.030(7) 0.028(6) 0.076(12) -0.005(7) 0.004(8) 0.009(5)
C10 0.031(7) 0.033(6) 0.057(10) -0.006(7) 0.020(7) 0.006(5)
C11 0.026(6) 0.023(5) 0.040(7) 0.000(5) 0.010(6) 0.002(5)
C12 0.024(6) 0.028(6) 0.047(9) 0.003(6) -0.001(6) -0.003(5)
C13 0.040(7) 0.021(6) 0.067(11) -0.006(6) 0.005(7) 0.000(5)
C14 0.028(5) 0.023(7) 0.051(7) 0.018(6) 0.005(5) 0.000(5)
C15 0.040(5) 0.018(6) 0.034(5) -0.005(6) -0.006(4) 0.005(6)
N8 0.027(6) 0.018(5) 0.044(7) 0.001(5) 0.000(4) -0.001(4)
C16 0.045(7) 0.015(5) 0.027(6) 0.003(5) 0.005(5) 0.004(5)
C17 0.024(5) 0.028(5) 0.036(7) -0.004(6) 0.005(5) 0.005(5)
O10 0.080(9) 0.057(7) 0.038(5) 0.004(5) -0.003(6) 0.010(8)
C18 0.028(6) 0.022(5) 0.050(9) -0.002(6) -0.012(6) 0.012(5)
C19 0.031(6) 0.025(5) 0.040(7) 0.005(5) 0.000(6) 0.007(5)
C20 0.026(5) 0.020(5) 0.030(6) 0.007(5) 0.000(5) 0.002(4)
C21 0.039(7) 0.016(5) 0.040(7) 0.002(5) 0.001(5) 0.006(5)
C22 0.033(6) 0.020(5) 0.053(8) -0.006(5) -0.013(7) 0.008(5)
O11 0.028(6) 0.123(12) 0.066(8) 0.051(8) 0.018(6) 0.018(7)
C23 0.049(8) 0.020(5) 0.040(7) -0.004(5) 0.013(6) 0.008(5)
C24 0.034(6) 0.033(8) 0.071(8) 0.010(8) 0.008(6) -0.009(7)
C25 0.039(6) 0.035(8) 0.055(8) -0.005(7) 0.002(5) 0.000(6)
C26 0.034(3) 0.034(3) 0.035(3) 0.0004(13) -0.0004(13) -0.0002(13)
C27 0.030(6) 0.069(11) 0.047(6) 0.003(8) -0.007(5) -0.013(7)
C28 0.029(6) 0.048(10) 0.054(8) 0.021(8) -0.010(5) -0.007(6)
C29 0.024(6) 0.021(5) 0.069(10) 0.004(6) -0.004(6) 0.003(5)
C30 0.024(6) 0.018(5) 0.042(7) -0.010(5) 0.004(5) 0.002(4)
C31 0.045(7) 0.028(5) 0.050(9) 0.008(6) 0.022(7) 0.009(5)
C32 0.016(6) 0.028(5) 0.038(8) 0.001(5) 0.007(5) -0.001(4)
C33 0.023(6) 0.027(6) 0.039(7) 0.005(5) 0.009(5) 0.004(5)
C34 0.052(9) 0.032(6) 0.036(7) 0.001(5) -0.003(6) 0.016(6)
C35 0.063(9) 0.019(5) 0.055(8) -0.014(5) 0.023(7) 0.005(6)
C36 0.072(9) 0.032(6) 0.070(9) -0.007(6) 0.013(7) 0.002(6)
C37 0.046(8) 0.021(5) 0.049(8) 0.005(5) -0.010(7) 0.009(6)
C38 0.094(14) 0.037(7) 0.058(10) 0.000(7) 0.018(9) 0.003(8)
C39 0.095(13) 0.019(6) 0.061(10) -0.014(7) 0.042(10) -0.020(7)
C40 0.013(5) 0.029(6) 0.035(7) 0.006(5) -0.001(5) -0.006(4)
C41 0.032(7) 0.026(6) 0.048(7) -0.007(5) 0.003(5) 0.002(5)
C42 0.039(6) 0.036(7) 0.038(6) -0.005(7) 0.014(5) 0.001(6)
C43 0.048(7) 0.107(16) 0.049(9) 0.035(11) 0.008(6) -0.001(10)
C44 0.037(7) 0.076(12) 0.052(7) 0.020(9) 0.001(6) -0.003(8)
C45 0.035(6) 0.032(7) 0.050(7) 0.009(7) 0.005(5) 0.008(6)
C46 0.039(6) 0.065(11) 0.026(7) -0.010(8) 0.002(5) 0.010(7)
C47 0.038(7) 0.041(8) 0.038(6) -0.009(7) 0.009(5) 0.005(7)
C48 0.027(3) 0.027(3) 0.028(3) 0.0001(13) 0.0001(13) 0.0002(13)
C1A 0.028(5) 0.032(8) 0.035(7) -0.004(6) -0.003(4) 0.003(5)
C49 0.030(3) 0.030(3) 0.031(3) 0.0000(13) 0.0001(13) 0.0000(13)
C50 0.022(5) 0.011(5) 0.036(5) -0.007(5) 0.001(4) -0.002(5)
C51 0.022(5) 0.027(7) 0.042(7) -0.002(6) -0.001(4) -0.004(5)
C52 0.012(5) 0.049(8) 0.039(6) 0.000(6) -0.008(4) -0.011(6)
C53 0.031(6) 0.016(5) 0.038(7) -0.006(5) -0.004(5) -0.009(5)
C54 0.041(7) 0.033(5) 0.036(7) 0.002(6) 0.011(6) 0.005(5)
C55 0.027(5) 0.028(7) 0.045(6) 0.016(6) 0.000(5) -0.004(5)
C56 0.026(6) 0.046(9) 0.045(6) 0.028(7) 0.000(5) -0.005(6)
C57 0.025(5) 0.040(8) 0.046(7) 0.010(7) -0.001(5) 0.006(6)
C58 0.024(5) 0.034(7) 0.048(6) 0.006(6) -0.006(5) 0.004(5)
C59 0.027(6) 0.031(7) 0.041(6) 0.007(6) -0.010(5) -0.007(6)
C60 0.035(6) 0.048(9) 0.021(6) 0.001(6) -0.003(4) 0.001(6)
C61 0.029(6) 0.020(5) 0.038(7) -0.001(4) 0.000(5) 0.004(5)
C62 0.030(6) 0.025(5) 0.039(8) -0.005(5) 0.004(6) 0.003(5)
C63 0.034(6) 0.032(6) 0.036(8) -0.002(6) -0.002(6) 0.004(5)
C64 0.030(7) 0.020(6) 0.071(10) 0.012(6) -0.014(7) -0.001(5)
C65 0.031(6) 0.029(6) 0.045(9) -0.009(6) 0.006(6) -0.009(5)
C66 0.038(7) 0.017(6) 0.092(12) 0.021(7) -0.019(8) -0.004(5)
O12 0.069(4) 0.064(4) 0.065(4) -0.003(3) 0.003(3) 0.000(3)
C67 0.039(5) 0.017(6) 0.039(5) 0.000(6) -0.003(5) -0.002(5)
C68 0.031(6) 0.028(6) 0.055(9) -0.003(6) -0.004(6) 0.008(5)
C69 0.053(8) 0.023(5) 0.026(7) 0.008(5) -0.002(6) 0.001(5)
C70 0.054(9) 0.030(6) 0.042(8) 0.000(6) 0.006(6) 0.003(6)
C71 0.039(8) 0.041(6) 0.048(9) 0.003(6) 0.013(6) 0.002(6)
C72 0.034(6) 0.032(5) 0.029(7) -0.018(5) -0.003(5) -0.001(4)
C73 0.034(6) 0.026(5) 0.049(8) -0.005(6) -0.011(6) -0.001(5)
C74 0.033(7) 0.032(6) 0.059(10) 0.010(7) 0.016(7) 0.006(5)
C75 0.031(7) 0.027(5) 0.083(12) 0.000(7) -0.019(7) 0.001(5)
C76 0.030(6) 0.015(5) 0.037(7) -0.019(5) -0.001(5) 0.003(4)
C77 0.028(6) 0.012(5) 0.055(9) 0.000(6) -0.008(6) 0.006(5)
C78 0.037(7) 0.017(5) 0.072(11) 0.022(7) 0.020(7) 0.008(5)
C79 0.029(6) 0.042(7) 0.043(9) 0.007(7) -0.001(6) 0.000(5)
C80 0.044(8) 0.037(7) 0.061(11) -0.002(7) 0.018(7) -0.005(6)
C81 0.027(6) 0.034(6) 0.040(8) 0.022(6) 0.007(5) 0.010(5)
C82 0.037(3) 0.037(3) 0.038(3) 0.0002(13) -0.0005(13) -0.0006(13)
C83 0.055(9) 0.032(7) 0.051(9) 0.002(6) 0.018(7) 0.003(6)
C84 0.034(7) 0.014(5) 0.082(12) -0.002(6) -0.019(7) -0.001(5)
C89 0.081(9) 0.059(7) 0.082(11) 0.017(8) 0.006(9) 0.025(7)
C85 0.061(7) 0.033(6) 0.057(8) 0.005(6) 0.022(7) 0.007(5)
C86 0.088(9) 0.061(7) 0.063(10) -0.014(8) 0.000(8) -0.016(7)
C87 0.107(10) 0.073(8) 0.097(12) -0.015(9) 0.004(10) -0.011(7)
C93 0.112(9) 0.078(8) 0.083(11) 0.003(8) 0.027(9) 0.003(7)
C88 0.102(10) 0.066(8) 0.103(12) 0.001(9) 0.013(9) 0.030(7)
C90 0.045(8) 0.033(7) 0.093(14) 0.024(8) -0.024(9) -0.016(6)
C91 0.072(10) 0.032(6) 0.030(6) -0.002(5) -0.017(6) -0.009(7)
O13 0.162(14) 0.129(16) 0.20(2) 0.000(15) 0.001(14) -0.051(12)
O14 0.149(10) 0.074(8) 0.089(10) 0.001(8) 0.030(9) 0.008(8)
C92 0.128(11) 0.106(9) 0.121(13) -0.020(10) -0.005(10) -0.003(7)
O15 0.034(6) 0.128(13) 0.072(7) 0.019(8) 0.000(6) -0.039(8)
O16 0.026(5) 0.053(7) 0.058(6) 0.012(6) -0.005(4) -0.001(5)
C94 0.034(6) 0.021(7) 0.067(8) 0.016(7) 0.005(5) 0.000(6)
C95 0.033(6) 0.032(8) 0.076(8) 0.027(8) 0.003(6) 0.005(6)

loop_
_atom_type_symbol
_atom_type_description
_atom_type_scat_dispersion_real
_atom_type_scat_dispersion_imag
_atom_type_scat_source
C C 0.0137 0.0067 'International Tables Vol C Tables 4.2.6.8 and 6.1.1.4'
H H 0.0000 0.0000 'International Tables Vol C Tables 4.2.6.8 and 6.1.1.4'
Bi Bi -4.3533 7.1873 'International Tables Vol C Tables 4.2.6.8 and 6.1.1.4'
Co Co -0.6628 2.9049 'International Tables Vol C Tables 4.2.6.8 and 6.1.1.4'
N N 0.0241 0.0134 'International Tables Vol C Tables 4.2.6.8 and 6.1.1.4'
O O 0.0389 0.0241 'International Tables Vol C Tables 4.2.6.8 and 6.1.1.4'

loop_
_geom_angle_atom_site_label_1
_geom_angle_atom_site_label_2
_geom_angle_atom_site_label_3
_geom_angle
_geom_angle_site_symmetry_1
_geom_angle_site_symmetry_3
_geom_angle_publ_flag
O1 Bi1 O3 75.1(4) . 3_556 ?
O1 Bi1 O4 72.3(4) . 3_546 ?
O1 Bi1 O6 133.0(3) . . ?
O1 Bi1 O7 52.4(3) . . ?
O1 Bi1 O9 124.5(4) . 3_556 ?
O1 Bi1 C15 26.0(4) . . ?
O1 Bi1 C67 109.6(4) . . ?
O1 Bi1 C81 99.0(4) . 3_556 ?
O3 Bi1 O4 144.0(4) 3_556 3_546 ?
O3 Bi1 O6 114.1(3) 3_556 . ?
O3 Bi1 O7 72.2(4) 3_556 . ?
O3 Bi1 O9 52.7(3) 3_556 3_556 ?
O3 Bi1 C15 70.1(4) 3_556 . ?
O3 Bi1 C67 101.0(4) 3_556 . ?
O3 Bi1 C81 25.6(4) 3_556 3_556 ?
O4 Bi1 O7 98.7(4) 3_546 . ?
O4 Bi1 O9 145.1(4) 3_546 3_556 ?
O4 Bi1 C15 86.4(4) 3_546 . ?
O4 Bi1 C67 76.5(4) 3_546 . ?
O4 Bi1 C81 154.6(4) 3_546 3_556 ?
O5 Bi1 O1 83.1(3) . . ?
O5 Bi1 O3 85.1(4) . 3_556 ?
O5 Bi1 O4 76.4(4) . 3_546 ?
O5 Bi1 O6 53.9(3) . . ?
O5 Bi1 O7 133.5(3) . . ?
O5 Bi1 O9 76.0(4) . 3_556 ?
O5 Bi1 C15 107.7(4) . . ?
O5 Bi1 C67 28.3(4) . . ?
O5 Bi1 C81 78.9(4) . 3_556 ?
O6 Bi1 O4 79.1(4) . 3_546 ?
O6 Bi1 O7 171.8(3) . . ?
O6 Bi1 O9 67.4(3) . 3_556 ?
O6 Bi1 C15 158.8(4) . . ?
O6 Bi1 C67 25.7(4) . . ?
O6 Bi1 C81 91.1(4) . 3_556 ?
O7 Bi1 O9 115.8(3) . 3_556 ?
O7 Bi1 C15 26.5(4) . . ?
O7 Bi1 C67 161.6(4) . . ?
O7 Bi1 C81 94.0(4) . 3_556 ?
O9 Bi1 C15 122.4(4) 3_556 . ?
O9 Bi1 C67 69.1(4) 3_556 . ?
O9 Bi1 C81 27.1(4) 3_556 3_556 ?
C67 Bi1 C15 135.2(4) . . ?
C67 Bi1 C81 84.6(4) . 3_556 ?
C81 Bi1 C15 95.6(4) 3_556 . ?
O2 Bi2 O8 80.3(4) . 3_447 ?
O2 Bi2 C1 100.6(4) . 3_447 ?
O2 Bi2 C14 27.8(4) . . ?
O2 Bi2 O10 118.0(4) . 3_447 ?
O2 Bi2 O11 54.5(4) . . ?
O2 Bi2 O14 84.0(5) . 3_457 ?
O2 Bi2 O15 133.9(4) . 1_455 ?
O2 Bi2 O16 81.5(4) . 1_455 ?
O2 Bi2 C94 107.9(4) . 1_455 ?
O2 Bi2 O18 55.5(3) . 1_455 ?
O8 Bi2 C1 24.8(4) 3_447 3_447 ?
O8 Bi2 C14 81.2(4) 3_447 . ?
O8 Bi2 O10 49.3(3) 3_447 3_447 ?
O8 Bi2 O11 79.1(5) 3_447 . ?
O8 Bi2 O14 145.4(4) 3_447 3_457 ?
O8 Bi2 O15 81.8(5) 3_447 1_455 ?
O8 Bi2 C94 78.7(4) 3_447 1_455 ?
O8 Bi2 O18 78.4(3) 3_447 1_455 ?
C14 Bi2 C1 92.6(5) . 3_447 ?
O10 Bi2 C1 24.5(3) 3_447 3_447 ?
O10 Bi2 C14 100.9(4) 3_447 . ?
O10 Bi2 O14 157.9(5) 3_447 3_457 ?
O10 Bi2 C94 96.2(4) 3_447 1_455 ?
O11 Bi2 C1 79.7(5) . 3_447 ?
O11 Bi2 C14 26.9(4) . . ?
O11 Bi2 O10 79.4(4) . 3_447 ?
O11 Bi2 O14 115.7(5) . 3_457 ?
O11 Bi2 O15 157.0(5) . 1_455 ?
O11 Bi2 C94 153.8(5) . 1_455 ?
O11 Bi2 O18 108.8(4) . 1_455 ?
O14 Bi2 C1 162.9(5) 3_457 3_447 ?
O14 Bi2 C14 98.6(5) 3_457 . ?
O14 Bi2 C94 77.1(5) 3_457 1_455 ?
O15 Bi2 C1 77.6(5) 1_455 3_447 ?
O15 Bi2 C14 157.7(5) 1_455 . ?
O15 Bi2 O10 78.5(5) 1_455 3_447 ?
O15 Bi2 O14 87.3(6) 1_455 3_457 ?
O15 Bi2 C94 26.5(3) 1_455 1_455 ?
O15 Bi2 O18 79.4(4) 1_455 1_455 ?
O16 Bi2 O8 75.7(3) 1_455 3_447 ?
O16 Bi2 C1 92.7(4) 1_455 3_447 ?
O16 Bi2 C14 108.6(4) 1_455 . ?
O16 Bi2 O10 111.2(4) 1_455 3_447 ?
O16 Bi2 O11 132.2(4) 1_455 . ?
O16 Bi2 O14 71.6(4) 1_455 3_457 ?
O16 Bi2 O15 52.9(4) 1_455 1_455 ?
O16 Bi2 C94 26.4(3) 1_455 1_455 ?
O16 Bi2 O18 26.6(3) 1_455 1_455 ?
C94 Bi2 C1 85.9(4) 1_455 3_447 ?
C94 Bi2 C14 134.3(4) 1_455 . ?
O18 Bi2 C1 101.7(4) 1_455 3_447 ?
O18 Bi2 C14 83.1(4) 1_455 . ?
O18 Bi2 O10 125.3(3) 1_455 3_447 ?
O18 Bi2 O14 67.2(4) 1_455 3_457 ?
O18 Bi2 C94 52.9(3) 1_455 1_455 ?
N1 Co1 N7 172.1(5) . . ?
N4 Co1 N1 91.5(5) . . ?
N4 Co1 N7 88.8(5) . . ?
N5 Co1 N1 90.5(5) . . ?
N5 Co1 N4 170.5(5) . . ?
N5 Co1 N7 90.5(5) . . ?
N2 Co2 N3 170.2(6) . . ?
N2 Co2 N6 89.7(5) . . ?
N2 Co2 N8 91.1(5) . . ?
N6 Co2 N3 90.5(5) . . ?
N6 Co2 N8 171.5(5) . . ?
N8 Co2 N3 90.1(5) . . ?
C15 O1 Bi1 102.4(9) . . ?
O17 O1 Bi1 92.1(7) . . ?
O17 O1 C15 160.3(12) . . ?
C30 N1 Co1 127.1(9) . . ?
C30 N1 C32 105.3(11) . . ?
C32 N1 Co1 127.3(9) . . ?
C14 O2 Bi2 98.3(9) . . ?
C81 O3 Bi1 102.2(9) . 3_546 ?
C91 O4 Bi1 136.3(11) . 3_556 ?
C67 O5 Bi1 100.5(8) . . ?
C67 O6 Bi1 84.5(8) . . ?
C15 O7 Bi1 82.3(8) . . ?
C66 N2 Co2 129.8(11) . . ?
C66 N2 C75 104.0(12) . . ?
C75 N2 Co2 125.4(10) . . ?
C19 N3 Co2 126.9(9) . . ?
C21 N3 Co2 127.8(10) . . ?
C21 N3 C19 105.1(12) . . ?
C1 O8 Bi2 96.7(9) . 3_457 ?
C70 N4 Co1 126.1(10) . . ?
C71 N4 Co1 127.2(11) . . ?
C71 N4 C70 106.5(13) . . ?
C62 N5 Co1 127.4(10) . . ?
C62 N5 C63 105.0(12) . . ?
C63 N5 Co1 126.6(10) . . ?
C18 N6 Co2 127.0(9) . . ?
C68 N6 Co2 128.2(10) . . ?
C68 N6 C18 104.5(11) . . ?
C81 O9 Bi1 81.4(8) . 3_546 ?
C31 N7 Co1 127.2(10) . . ?
C31 N7 C65 105.6(12) . . ?
C65 N7 Co1 126.8(10) . . ?
O8 C1 Bi2 58.4(8) . 3_457 ?
O8 C1 C5 116.7(12) . . ?
C5 C1 Bi2 175.0(9) . 3_457 ?
O10 C1 Bi2 69.4(9) . 3_457 ?
O10 C1 O8 127.4(15) . . ?
O10 C1 C5 115.6(13) . . ?
C3 C2 C7 120.0 . . ?
C3 C2 C72 118.5(8) . . ?
C7 C2 C72 121.5(8) . . ?
C2 C3 H3 120.0 . . ?
C4 C3 C2 120.0 . . ?
C4 C3 H3 120.0 . . ?
C3 C4 H4 120.0 . . ?
C3 C4 C5 120.0 . . ?
C5 C4 H4 120.0 . . ?
C4 C5 C1 120.4(8) . . ?
C6 C5 C1 119.4(8) . . ?
C6 C5 C4 120.0 . . ?
C5 C6 H6 120.0 . . ?
C5 C6 C7 120.0 . . ?
C7 C6 H6 120.0 . . ?
C2 C7 H7 120.0 . . ?
C6 C7 C2 120.0 . . ?
C6 C7 H7 120.0 . . ?
C9 C8 C13 120.0 . . ?
C9 C8 C81 118.9(8) . . ?
C13 C8 C81 121.0(8) . . ?
C8 C9 H9 120.0 . . ?
C10 C9 C8 120.0 . . ?
C10 C9 H9 120.0 . . ?
C9 C10 H10 120.0 . . ?
C11 C10 C9 120.0 . . ?
C11 C10 H10 120.0 . . ?
C10 C11 C12 120.0 . . ?
C10 C11 C61 119.3(8) . . ?
C12 C11 C61 120.4(8) . . ?
C11 C12 H12 120.0 . . ?
C13 C12 C11 120.0 . . ?
C13 C12 H12 120.0 . . ?
C8 C13 H13 120.0 . . ?
C12 C13 C8 120.0 . . ?
C12 C13 H13 120.0 . . ?
O2 C14 Bi2 53.9(7) . . ?
O2 C14 C48 117.5(12) . . ?
O11 C14 Bi2 65.9(8) . . ?
O11 C14 O2 118.9(13) . . ?
O11 C14 C48 123.5(13) . . ?
C48 C14 Bi2 169.4(9) . . ?
O1 C15 Bi1 51.6(7) . . ?
O1 C15 O7 122.4(13) . . ?
O1 C15 C45 117.9(12) . . ?
O7 C15 Bi1 71.1(8) . . ?
O7 C15 C45 119.7(12) . . ?
C45 C15 Bi1 167.6(9) . . ?
C29 N8 Co2 126.9(9) . . ?
C29 N8 C41 105.3(12) . . ?
C41 N8 Co2 127.4(10) . . ?
C21 C16 H16 127.5 . . ?
C69 C16 H16 127.5 . . ?
C69 C16 C21 105.0(12) . . ?
C32 C17 C50 121.2(12) . . ?
C32 C17 C62 121.2(12) . . ?
C50 C17 C62 117.6(11) . . ?
C1 O10 Bi2 86.1(10) . 3_457 ?
N6 C18 C77 107.1(12) . . ?
C22 C18 N6 125.3(12) . . ?
C22 C18 C77 127.3(13) . . ?
N3 C19 C20 124.7(13) . . ?
C69 C19 N3 110.9(12) . . ?
C69 C19 C20 124.1(14) . . ?
C19 C20 C58 118.6(12) . . ?
C19 C20 C68 122.4(13) . . ?
C68 C20 C58 118.7(11) . . ?
N3 C21 C16 111.1(12) . . ?
N3 C21 C61 124.9(13) . . ?
C61 C21 C16 123.6(12) . . ?
C18 C22 C37 119.4(12) . . ?
C18 C22 C66 122.6(12) . . ?
C66 C22 C37 117.7(13) . . ?
C14 O11 Bi2 87.2(9) . . ?
C30 C23 C85 115.0(13) . . ?
C70 C23 C30 129.2(14) . . ?
C70 C23 C85 115.7(12) . . ?
C25 C24 H24 121.2 . . ?
C25 C24 C95 117.6(15) . . ?
C95 C24 H24 121.2 . . ?
C24 C25 H25 119.8 . . ?
C24 C25 C26 120.5(16) . . ?
C26 C25 H25 119.8 . . ?
C25 C26 C73 117.9(13) . . ?
C27 C26 C25 119.5(14) . . ?
C27 C26 C73 122.3(14) . . ?
C26 C27 H27 120.0 . . ?
C26 C27 C28 120.1(17) . . ?
C28 C27 H27 120.0 . . ?
C27 C28 H28 119.1 . . ?
C95 C28 C27 121.7(17) . . ?
C95 C28 H28 119.1 . . ?
N8 C29 C64 110.8(13) . . ?
N8 C29 C73 125.7(14) . . ?
C73 C29 C64 123.5(14) . . ?
C23 C30 N1 121.1(13) . . ?
C23 C30 C53 127.9(13) . . ?
C53 C30 N1 110.6(11) . . ?
N7 C31 C54 125.1(14) . . ?
N7 C31 C74 110.5(12) . . ?
C54 C31 C74 123.3(14) . . ?
C17 C32 N1 124.6(13) . . ?
C17 C32 C40 126.6(13) . . ?
C40 C32 N1 107.9(11) . . ?
C41 C33 H33 127.2 . . ?
C64 C33 H33 127.2 . . ?
C64 C33 C41 105.7(13) . . ?
C35 C34 C39 120.0 . . ?
C35 C34 C91 119.5(9) . . ?
C39 C34 C91 120.4(9) . . ?
C34 C35 H35 120.0 . . ?
C36 C35 C34 120.0 . . ?
C36 C35 H35 120.0 . . ?
C35 C36 H36 120.0 . . ?
C35 C36 C37 120.0 . . ?
C37 C36 H36 120.0 . . ?
C36 C37 C22 120.3(9) . . ?
C38 C37 C22 119.6(9) . . ?
C38 C37 C36 120.0 . . ?
C37 C38 H38 120.0 . . ?
C37 C38 C39 120.0 . . ?
C39 C38 H38 120.0 . . ?
C34 C39 H39 120.0 . . ?
C38 C39 C34 120.0 . . ?
C38 C39 H39 120.0 . . ?
C32 C40 H40 125.7 . . ?
C53 C40 C32 108.6(12) . . ?
C53 C40 H40 125.7 . . ?
N8 C41 C33 110.4(13) . . ?
N8 C41 C61 122.9(14) . . ?
C61 C41 C33 126.1(14) . . ?
C43 C42 C47 120.0 . . ?
C43 C42 C54 120.0(8) . . ?
C47 C42 C54 120.0(8) . . ?
C42 C43 H43 120.0 . . ?
C42 C43 C44 120.0 . . ?
C44 C43 H43 120.0 . . ?
C43 C44 H44 120.0 . . ?
C45 C44 C43 120.0 . . ?
C45 C44 H44 120.0 . . ?
C44 C45 C15 118.9(8) . . ?
C46 C45 C15 121.1(8) . . ?
C46 C45 C44 120.0 . . ?
C45 C46 H46 120.0 . . ?
C47 C46 C45 120.0 . . ?
C47 C46 H46 120.0 . . ?
C42 C47 H47 120.0 . . ?
C46 C47 C42 120.0 . . ?
C46 C47 H47 120.0 . . ?
C1A C48 C14 116.3(8) . . ?
C1A C48 C52 120.0 . . ?
C52 C48 C14 123.5(8) . . ?
C48 C1A H1A 120.0 . . ?
C48 C1A C49 120.0 . . ?
C49 C1A H1A 120.0 . . ?
C1A C49 H49 120.0 . . ?
C50 C49 C1A 120.0 . . ?
C50 C49 H49 120.0 . . ?
C49 C50 C17 119.1(7) . . ?
C49 C50 C51 120.0 . . ?
C51 C50 C17 120.8(7) . . ?
C50 C51 H51 120.0 . . ?
C52 C51 C50 120.0 . . ?
C52 C51 H51 120.0 . . ?
C48 C52 H52 120.0 . . ?
C51 C52 C48 120.0 . . ?
C51 C52 H52 120.0 . . ?
C30 C53 H53 126.4 . . ?
C40 C53 C30 107.2(11) . . ?
C40 C53 H53 126.4 . . ?
C31 C54 C42 116.5(13) . . ?
C71 C54 C31 122.1(14) . . ?
C71 C54 C42 121.3(13) . . ?
C56 C55 C60 120.0 . . ?
C56 C55 C67 120.8(8) . . ?
C60 C55 C67 119.1(8) . . ?
C55 C56 H56 120.0 . . ?
C55 C56 C57 120.0 . . ?
C57 C56 H56 120.0 . . ?
C56 C57 H57 120.0 . . ?
C58 C57 C56 120.0 . . ?
C58 C57 H57 120.0 . . ?
C57 C58 C20 123.4(7) . . ?
C57 C58 C59 120.0 . . ?
C59 C58 C20 116.5(7) . . ?
C58 C59 H59 120.0 . . ?
C58 C59 C60 120.0 . . ?
C60 C59 H59 120.0 . . ?
C55 C60 H60 120.0 . . ?
C59 C60 C55 120.0 . . ?
C59 C60 H60 120.0 . . ?
C21 C61 C11 118.9(12) . . ?
C21 C61 C41 122.8(13) . . ?
C41 C61 C11 117.8(12) . . ?
N5 C62 C17 124.7(12) . . ?
N5 C62 C76 111.3(12) . . ?
C76 C62 C17 123.8(12) . . ?
N5 C63 C72 125.9(13) . . ?
N5 C63 C79 110.4(13) . . ?
C72 C63 C79 123.4(14) . . ?
C29 C64 H64 126.5 . . ?
C33 C64 C29 106.9(14) . . ?
C33 C64 H64 126.5 . . ?
N7 C65 C78 110.5(12) . . ?
C72 C65 N7 125.6(13) . . ?
C72 C65 C78 123.7(13) . . ?
N2 C66 C22 123.3(13) . . ?
N2 C66 C90 112.4(14) . . ?
C90 C66 C22 124.3(13) . . ?
O5 C67 Bi1 51.2(6) . . ?
O5 C67 C55 116.3(12) . . ?
O6 C67 Bi1 69.9(8) . . ?
O6 C67 O5 121.1(13) . . ?
O6 C67 C55 122.7(13) . . ?
C55 C67 Bi1 167.4(9) . . ?
N6 C68 C20 123.8(13) . . ?
N6 C68 C84 114.7(13) . . ?
C84 C68 C20 120.0(13) . . ?
C16 C69 H69 126.2 . . ?
C19 C69 C16 107.6(13) . . ?
C19 C69 H69 126.2 . . ?
C23 C70 N4 121.1(14) . . ?
C23 C70 C83 129.7(15) . . ?
C83 C70 N4 109.0(14) . . ?
N4 C71 C80 108.1(14) . . ?
C54 C71 N4 126.2(15) . . ?
C54 C71 C80 125.6(14) . . ?
C63 C72 C2 118.5(12) . . ?
C65 C72 C2 119.5(13) . . ?
C65 C72 C63 121.9(14) . . ?
C29 C73 C26 118.3(13) . . ?
C75 C73 C26 117.0(13) . . ?
C75 C73 C29 124.2(14) . . ?
C31 C74 H74 126.3 . . ?
C78 C74 C31 107.4(13) . . ?
C78 C74 H74 126.3 . . ?
N2 C75 C82 110.3(13) . . ?
C73 C75 N2 122.7(14) . . ?
C73 C75 C82 126.0(14) . . ?
C62 C76 H76 127.6 . . ?
C79 C76 C62 104.7(12) . . ?
C79 C76 H76 127.6 . . ?
C18 C77 H77 124.7 . . ?
C84 C77 C18 110.6(12) . . ?
C84 C77 H77 124.7 . . ?
C65 C78 H78 127.2 . . ?
C74 C78 C65 105.7(13) . . ?
C74 C78 H78 127.2 . . ?
C63 C79 H79 125.9 . . ?
C76 C79 C63 108.2(14) . . ?
C76 C79 H79 125.9 . . ?
C71 C80 H80 126.4 . . ?
C83 C80 C71 107.3(14) . . ?
C83 C80 H80 126.4 . . ?
O3 C81 Bi1 52.2(7) . 3_546 ?
O3 C81 O9 123.7(13) . . ?
O3 C81 C8 118.7(11) . . ?
O9 C81 Bi1 71.6(8) . 3_546 ?
O9 C81 C8 117.5(11) . . ?
C8 C81 Bi1 170.9(9) . 3_546 ?
C75 C82 H82 126.6 . . ?
C90 C82 C75 106.8(14) . . ?
C90 C82 H82 126.6 . . ?
C70 C83 H83 125.8 . . ?
C80 C83 C70 108.4(15) . . ?
C80 C83 H83 125.8 . . ?
C68 C84 H84 128.6 . . ?
C77 C84 C68 102.9(13) . . ?
C77 C84 H84 128.6 . . ?
C85 C89 H89 120.0 . . ?
C85 C89 C88 120.0 . . ?
C88 C89 H89 120.0 . . ?
C89 C85 C23 121.4(10) . . ?
C86 C85 C23 118.6(10) . . ?
C86 C85 C89 120.0 . . ?
C85 C86 H86 120.0 . . ?
C85 C86 C87 120.0 . . ?
C87 C86 H86 120.0 . . ?
C86 C87 H87 120.0 . . ?
C93 C87 C86 120.0 . . ?
C93 C87 H87 120.0 . . ?
C87 C93 C88 120.0 . . ?
C87 C93 C92 104.8(12) . . ?
C88 C93 C92 135.1(12) . . ?
C89 C88 H88 120.0 . . ?
C93 C88 C89 120.0 . . ?
C93 C88 H88 120.0 . . ?
C66 C90 H90 126.8 . . ?
C82 C90 C66 106.4(14) . . ?
C82 C90 H90 126.8 . . ?
O4 C91 C34 123.0(14) . . ?
O4 C91 O12 121.1(15) . . ?
O12 C91 C34 114.1(14) . . ?
C92 O14 Bi2 111.1(12) . 3_447 ?
O13 C92 C93 137.6(19) . . ?
O14 C92 C93 107.0(13) . . ?
O14 C92 O13 115.3(17) . . ?
C94 O15 Bi2 86.6(9) . 1_655 ?
C94 O16 Bi2 95.4(9) . 1_655 ?
O18 O16 Bi2 87.9(7) . 1_655 ?
O18 O16 C94 173.0(12) . . ?
O15 C94 Bi2 66.9(9) . 1_655 ?
O15 C94 O16 124.8(14) . . ?
O15 C94 C95 117.8(12) . . ?
O16 C94 Bi2 58.2(7) . 1_655 ?
O16 C94 C95 117.4(12) . . ?
C95 C94 Bi2 174.5(9) . 1_655 ?
C24 C95 C94 118.7(14) . . ?
C28 C95 C24 119.9(14) . . ?
C28 C95 C94 121.5(15) . . ?
O1 O17 H17 109.5 . . ?
O16 O18 H18 109.5 . . ?

loop_
_geom_bond_atom_site_label_1
_geom_bond_atom_site_label_2
_geom_bond_distance
_geom_bond_site_symmetry_2
_geom_bond_publ_flag
Bi1 O1 2.237(9) . ?
Bi1 O3 2.249(11) 3_556 ?
Bi1 O4 2.637(11) 3_546 ?
Bi1 O5 2.191(9) . ?
Bi1 O6 2.608(9) . ?
Bi1 O7 2.660(9) . ?
Bi1 O9 2.670(10) 3_556 ?
Bi1 C15 2.786(15) . ?
Bi1 C67 2.764(14) . ?
Bi1 C81 2.782(14) 3_556 ?
Bi2 O2 2.250(12) . ?
Bi2 O8 2.393(9) 3_447 ?
Bi2 C1 2.789(15) 3_447 ?
Bi2 C14 2.755(14) . ?
Bi2 O10 2.616(12) 3_447 ?
Bi2 O11 2.517(11) . ?
Bi2 O14 2.625(16) 3_457 ?
Bi2 O15 2.531(11) 1_455 ?
Bi2 O16 2.345(9) 1_455 ?
Bi2 C94 2.747(14) 1_455 ?
Bi2 O18 2.575(10) 1_455 ?
Co1 N1 1.952(12) . ?
Co1 N4 1.935(13) . ?
Co1 N5 1.932(12) . ?
Co1 N7 1.955(12) . ?
Co2 N2 1.948(12) . ?
Co2 N3 1.953(12) . ?
Co2 N6 1.951(12) . ?
Co2 N8 1.951(12) . ?
O1 C15 1.250(16) . ?
O1 O17 1.195(12) . ?
N1 C30 1.396(17) . ?
N1 C32 1.430(17) . ?
O2 C14 1.299(17) . ?
O3 C81 1.231(17) . ?
O4 C91 1.22(2) . ?
O5 C67 1.332(17) . ?
O6 C67 1.203(18) . ?
O7 C15 1.256(18) . ?
N2 C66 1.357(18) . ?
N2 C75 1.404(19) . ?
N3 C19 1.384(19) . ?
N3 C21 1.365(17) . ?
O8 C1 1.180(17) . ?
N4 C70 1.437(19) . ?
N4 C71 1.37(2) . ?
N5 C62 1.363(18) . ?
N5 C63 1.378(19) . ?
N6 C18 1.418(18) . ?
N6 C68 1.354(19) . ?
O9 C81 1.281(17) . ?
N7 C31 1.356(18) . ?
N7 C65 1.375(18) . ?
C1 C5 1.524(17) . ?
C1 O10 1.160(17) . ?
C2 C3 1.3900 . ?
C2 C7 1.3900 . ?
C2 C72 1.507(15) . ?
C3 H3 0.9500 . ?
C3 C4 1.3900 . ?
C4 H4 0.9500 . ?
C4 C5 1.3900 . ?
C5 C6 1.3900 . ?
C6 H6 0.9500 . ?
C6 C7 1.3900 . ?
C7 H7 0.9500 . ?
C8 C9 1.3900 . ?
C8 C13 1.3900 . ?
C8 C81 1.508(15) . ?
C9 H9 0.9500 . ?
C9 C10 1.3900 . ?
C10 H10 0.9500 . ?
C10 C11 1.3900 . ?
C11 C12 1.3900 . ?
C11 C61 1.515(13) . ?
C12 H12 0.9500 . ?
C12 C13 1.3900 . ?
C13 H13 0.9500 . ?
C14 O11 1.249(19) . ?
C14 C48 1.468(15) . ?
C15 C45 1.514(16) . ?
N8 C29 1.326(19) . ?
N8 C41 1.396(18) . ?
C16 H16 0.9500 . ?
C16 C21 1.42(2) . ?
C16 C69 1.395(19) . ?
C17 C32 1.324(19) . ?
C17 C50 1.462(13) . ?
C17 C62 1.49(2) . ?
C18 C22 1.36(2) . ?
C18 C77 1.429(18) . ?
C19 C20 1.405(18) . ?
C19 C69 1.38(2) . ?
C20 C58 1.512(14) . ?
C20 C68 1.42(2) . ?
C21 C61 1.395(19) . ?
C22 C37 1.476(14) . ?
C22 C66 1.43(2) . ?
C23 C30 1.363(19) . ?
C23 C70 1.36(2) . ?
C23 C85 1.548(16) . ?
C24 H24 0.9500 . ?
C24 C25 1.37(2) . ?
C24 C95 1.39(2) . ?
C25 H25 0.9500 . ?
C25 C26 1.46(2) . ?
C26 C27 1.29(2) . ?
C26 C73 1.535(19) . ?
C27 H27 0.9500 . ?
C27 C28 1.39(2) . ?
C28 H28 0.9500 . ?
C28 C95 1.37(2) . ?
C29 C64 1.45(2) . ?
C29 C73 1.38(2) . ?
C30 C53 1.40(2) . ?
C31 C54 1.37(2) . ?
C31 C74 1.45(2) . ?
C32 C40 1.415(19) . ?
C33 H33 0.9500 . ?
C33 C41 1.43(2) . ?
C33 C64 1.36(2) . ?
C34 C35 1.3900 . ?
C34 C39 1.3900 . ?
C34 C91 1.479(17) . ?
C35 H35 0.9500 . ?
C35 C36 1.3900 . ?
C36 H36 0.9500 . ?
C36 C37 1.3900 . ?
C37 C38 1.3900 . ?
C38 H38 0.9500 . ?
C38 C39 1.3900 . ?
C39 H39 0.9500 . ?
C40 H40 0.9500 . ?
C40 C53 1.381(19) . ?
C41 C61 1.41(2) . ?
C42 C43 1.3900 . ?
C42 C47 1.3900 . ?
C42 C54 1.543(15) . ?
C43 H43 0.9500 . ?
C43 C44 1.3900 . ?
C44 H44 0.9500 . ?
C44 C45 1.3900 . ?
C45 C46 1.3900 . ?
C46 H46 0.9500 . ?
C46 C47 1.3900 . ?
C47 H47 0.9500 . ?
C48 C1A 1.3900 . ?
C48 C52 1.3900 . ?
C1A H1A 0.9500 . ?
C1A C49 1.3900 . ?
C49 H49 0.9500 . ?
C49 C50 1.3900 . ?
C50 C51 1.3900 . ?
C51 H51 0.9500 . ?
C51 C52 1.3900 . ?
C52 H52 0.9500 . ?
C53 H53 0.9500 . ?
C54 C71 1.34(2) . ?
C55 C56 1.3900 . ?
C55 C60 1.3900 . ?
C55 C67 1.498(15) . ?
C56 H56 0.9500 . ?
C56 C57 1.3900 . ?
C57 H57 0.9500 . ?
C57 C58 1.3900 . ?
C58 C59 1.3900 . ?
C59 H59 0.9500 . ?
C59 C60 1.3900 . ?
C60 H60 0.9500 . ?
C62 C76 1.462(18) . ?
C63 C72 1.38(2) . ?
C63 C79 1.43(2) . ?
C64 H64 0.9500 . ?
C65 C72 1.37(2) . ?
C65 C78 1.46(2) . ?
C66 C90 1.42(2) . ?
O12 C91 1.31(2) . ?
C68 C84 1.417(19) . ?
C69 H69 0.9500 . ?
C70 C83 1.42(2) . ?
C71 C80 1.50(2) . ?
C73 C75 1.37(2) . ?
C74 H74 0.9500 . ?
C74 C78 1.34(2) . ?
C75 C82 1.43(2) . ?
C76 H76 0.9500 . ?
C76 C79 1.35(2) . ?
C77 H77 0.9500 . ?
C77 C84 1.371(19) . ?
C78 H78 0.9500 . ?
C79 H79 0.9500 . ?
C80 H80 0.9500 . ?
C80 C83 1.35(2) . ?
C82 H82 0.9500 . ?
C82 C90 1.36(2) . ?
C83 H83 0.9500 . ?
C84 H84 0.9500 . ?
C89 H89 0.9500 . ?
C89 C85 1.3900 . ?
C89 C88 1.3900 . ?
C85 C86 1.3900 . ?
C86 H86 0.9500 . ?
C86 C87 1.3900 . ?
C87 H87 0.9500 . ?
C87 C93 1.3900 . ?
C93 C88 1.3900 . ?
C93 C92 1.5001(14) . ?
C88 H88 0.9500 . ?
C90 H90 0.9500 . ?
O13 C92 1.215(15) . ?
O14 C92 1.192(16) . ?
O15 C94 1.228(13) . ?
O16 C94 1.228(13) . ?
O16 O18 1.152(13) . ?
C94 C95 1.490(17) . ?
O17 H17 0.8400 . ?
O18 H18 0.8400 . ?

loop_
_geom_torsion_atom_site_label_1
_geom_torsion_atom_site_label_2
_geom_torsion_atom_site_label_3
_geom_torsion_atom_site_label_4
_geom_torsion
_geom_torsion_site_symmetry_1
_geom_torsion_site_symmetry_2
_geom_torsion_site_symmetry_3
_geom_torsion_site_symmetry_4
_geom_torsion_publ_flag
Bi1 O1 C15 O7 7.4(16) . . . . ?
Bi1 O1 C15 C45 -172.0(10) . . . . ?
Bi1 O3 C81 O9 3.2(19) 3_546 . . . ?
Bi1 O3 C81 C8 179.7(11) 3_546 . . . ?
Bi1 O4 C91 C34 165.9(10) 3_556 . . . ?
Bi1 O4 C91 O12 2(3) 3_556 . . . ?
Bi1 O5 C67 O6 -0.6(15) . . . . ?
Bi1 O5 C67 C55 178.1(9) . . . . ?
Bi1 O6 C67 O5 0.5(13) . . . . ?
Bi1 O6 C67 C55 -178.1(12) . . . . ?
Bi1 O7 C15 O1 -6.1(14) . . . . ?
Bi1 O7 C15 C45 173.3(12) . . . . ?
Bi1 O9 C81 O3 -2.7(16) 3_546 . . . ?
Bi1 O9 C81 C8 -179.2(13) 3_546 . . . ?
Bi1 C15 C45 C44 -25(5) . . . . ?
Bi1 C15 C45 C46 156(4) . . . . ?
Bi2 O2 C14 O11 11.4(17) . . . . ?
Bi2 O2 C14 C48 -172.7(10) . . . . ?
Bi2 O8 C1 C5 178.9(12) 3_457 . . . ?
Bi2 O8 C1 O10 -8(2) 3_457 . . . ?
Bi2 C14 C48 C1A 138(5) . . . . ?
Bi2 C14 C48 C52 -47(6) . . . . ?
Bi2 O14 C92 C93 -176.4(12) 3_447 . . . ?
Bi2 O14 C92 O13 6(3) 3_447 . . . ?
Bi2 O15 C94 O16 5.4(16) 1_655 . . . ?
Bi2 O15 C94 C95 -176.6(12) 1_655 . . . ?
Bi2 O16 C94 O15 -5.9(17) 1_655 . . . ?
Bi2 O16 C94 C95 176.2(11) 1_655 . . . ?
Co1 N1 C30 C23 -19(2) . . . . ?
Co1 N1 C30 C53 167.8(10) . . . . ?
Co1 N1 C32 C17 21(2) . . . . ?
Co1 N1 C32 C40 -169.1(10) . . . . ?
Co1 N4 C70 C23 -19(2) . . . . ?
Co1 N4 C70 C83 165.4(12) . . . . ?
Co1 N4 C71 C54 17(3) . . . . ?
Co1 N4 C71 C80 -166.5(11) . . . . ?
Co1 N5 C62 C17 20(2) . . . . ?
Co1 N5 C62 C76 -164.6(9) . . . . ?
Co1 N5 C63 C72 -17(2) . . . . ?
Co1 N5 C63 C79 168.3(10) . . . . ?
Co1 N7 C31 C54 19(3) . . . . ?
Co1 N7 C31 C74 -172.1(11) . . . . ?
Co1 N7 C65 C72 -16(2) . . . . ?
Co1 N7 C65 C78 169.0(11) . . . . ?
Co2 N2 C66 C22 16(3) . . . . ?
Co2 N2 C66 C90 -166.3(14) . . . . ?
Co2 N2 C75 C73 -24(3) . . . . ?
Co2 N2 C75 C82 167.5(12) . . . . ?
Co2 N3 C19 C20 -16(2) . . . . ?
Co2 N3 C19 C69 170.3(10) . . . . ?
Co2 N3 C21 C16 -169.6(10) . . . . ?
Co2 N3 C21 C61 17(2) . . . . ?
Co2 N6 C18 C22 15(2) . . . . ?
Co2 N6 C18 C77 -171.1(11) . . . . ?
Co2 N6 C68 C20 -21(2) . . . . ?
Co2 N6 C68 C84 173.3(12) . . . . ?
Co2 N8 C29 C64 164.4(11) . . . . ?
Co2 N8 C29 C73 -14(2) . . . . ?
Co2 N8 C41 C33 -165.8(10) . . . . ?
Co2 N8 C41 C61 23(2) . . . . ?
O1 C15 C45 C44 5.3(17) . . . . ?
O1 C15 C45 C46 -173.7(10) . . . . ?
N1 C30 C53 C40 5.4(16) . . . . ?
N1 C32 C40 C53 -2.0(16) . . . . ?
O2 C14 O11 Bi2 -10.1(15) . . . . ?
O2 C14 C48 C1A 172.1(10) . . . . ?
O2 C14 C48 C52 -12.6(17) . . . . ?
O7 C15 C45 C44 -174.1(11) . . . . ?
O7 C15 C45 C46 6.9(18) . . . . ?
N2 C66 C90 C82 -3(3) . . . . ?
N2 C75 C82 C90 1(2) . . . . ?
N3 C19 C20 C58 -168.1(13) . . . . ?
N3 C19 C20 C68 5(2) . . . . ?
N3 C19 C69 C16 2.3(18) . . . . ?
N3 C21 C61 C11 163.2(12) . . . . ?
N3 C21 C61 C41 -9(2) . . . . ?
O8 C1 C5 C4 143.5(14) . . . . ?
O8 C1 C5 C6 -31(2) . . . . ?
O8 C1 O10 Bi2 7(2) . . . 3_457 ?
N4 C70 C83 C80 6(2) . . . . ?
N4 C71 C80 C83 -4(2) . . . . ?
N5 C62 C76 C79 -6.6(17) . . . . ?
N5 C63 C72 C2 -168.2(13) . . . . ?
N5 C63 C72 C65 8(2) . . . . ?
N5 C63 C79 C76 -3.0(18) . . . . ?
N6 C18 C22 C37 168.6(14) . . . . ?
N6 C18 C22 C66 -5(3) . . . . ?
N6 C18 C77 C84 -4.6(19) . . . . ?
N6 C68 C84 C77 -2(2) . . . . ?
N7 C31 C54 C42 171.7(15) . . . . ?
N7 C31 C54 C71 -6(3) . . . . ?
N7 C31 C74 C78 3(2) . . . . ?
N7 C65 C72 C2 -174.6(14) . . . . ?
N7 C65 C72 C63 9(3) . . . . ?
N7 C65 C78 C74 6(2) . . . . ?
C1 C5 C6 C7 174.8(12) . . . . ?
C2 C3 C4 C5 0.0 . . . . ?
C3 C2 C7 C6 0.0 . . . . ?
C3 C2 C72 C63 -83.5(14) . . . . ?
C3 C2 C72 C65 99.9(14) . . . . ?
C3 C4 C5 C1 -174.8(12) . . . . ?
C3 C4 C5 C6 0.0 . . . . ?
C4 C5 C6 C7 0.0 . . . . ?
C5 C1 O10 Bi2 -179.6(13) . . . 3_457 ?
C5 C6 C7 C2 0.0 . . . . ?
C7 C2 C3 C4 0.0 . . . . ?
C7 C2 C72 C63 98.4(13) . . . . ?
C7 C2 C72 C65 -78.3(15) . . . . ?
C8 C9 C10 C11 0.0 . . . . ?
C9 C8 C13 C12 0.0 . . . . ?
C9 C8 C81 O3 -11.6(18) . . . . ?
C9 C8 C81 O9 165.1(11) . . . . ?
C9 C10 C11 C12 0.0 . . . . ?
C9 C10 C11 C61 174.0(10) . . . . ?
C10 C11 C12 C13 0.0 . . . . ?
C10 C11 C61 C21 123.7(12) . . . . ?
C10 C11 C61 C41 -63.4(14) . . . . ?
C11 C12 C13 C8 0.0 . . . . ?
C12 C11 C61 C21 -62.3(15) . . . . ?
C12 C11 C61 C41 110.6(13) . . . . ?
C13 C8 C9 C10 0.0 . . . . ?
C13 C8 C81 O3 171.5(12) . . . . ?
C13 C8 C81 O9 -11.7(18) . . . . ?
C14 C48 C1A C49 175.4(10) . . . . ?
C14 C48 C52 C51 -175.0(10) . . . . ?
C15 C45 C46 C47 179.0(11) . . . . ?
N8 C29 C64 C33 8(2) . . . . ?
N8 C29 C73 C26 -165.1(15) . . . . ?
N8 C29 C73 C75 6(3) . . . . ?
N8 C41 C61 C11 176.5(12) . . . . ?
N8 C41 C61 C21 -11(2) . . . . ?
C16 C21 C61 C11 -9(2) . . . . ?
C16 C21 C61 C41 178.1(14) . . . . ?
C17 C32 C40 C53 167.3(15) . . . . ?
C17 C50 C51 C52 176.3(10) . . . . ?
C17 C62 C76 C79 168.9(14) . . . . ?
O10 C1 C5 C4 -31(2) . . . . ?
O10 C1 C5 C6 154.6(14) . . . . ?
C18 N6 C68 C20 165.3(15) . . . . ?
C18 N6 C68 C84 -1(2) . . . . ?
C18 C22 C37 C36 85.3(16) . . . . ?
C18 C22 C37 C38 -97.9(16) . . . . ?
C18 C22 C66 N2 -11(3) . . . . ?
C18 C22 C66 C90 172.4(19) . . . . ?
C18 C77 C84 C68 4(2) . . . . ?
C19 N3 C21 C16 5.4(17) . . . . ?
C19 N3 C21 C61 -168.0(14) . . . . ?
C19 C20 C58 C57 104.8(13) . . . . ?
C19 C20 C58 C59 -78.0(14) . . . . ?
C19 C20 C68 N6 14(3) . . . . ?
C19 C20 C68 C84 179.2(15) . . . . ?
C20 C19 C69 C16 -171.2(14) . . . . ?
C20 C58 C59 C60 -177.3(9) . . . . ?
C20 C68 C84 C77 -168.6(15) . . . . ?
C21 N3 C19 C20 168.7(14) . . . . ?
C21 N3 C19 C69 -4.8(17) . . . . ?
C21 C16 C69 C19 1.0(17) . . . . ?
C22 C18 C77 C84 169.6(17) . . . . ?
C22 C37 C38 C39 -176.9(12) . . . . ?
C22 C66 C90 C82 174.4(18) . . . . ?
O11 C14 C48 C1A -12.2(19) . . . . ?
O11 C14 C48 C52 163.0(14) . . . . ?
C23 C30 C53 C40 -167.0(15) . . . . ?
C23 C70 C83 C80 -168.1(18) . . . . ?
C23 C85 C86 C87 177.8(13) . . . . ?
C24 C25 C26 C27 2(2) . . . . ?
C24 C25 C26 C73 175.7(14) . . . . ?
C25 C24 C95 C28 -5(2) . . . . ?
C25 C24 C95 C94 175.8(13) . . . . ?
C25 C26 C27 C28 -9(3) . . . . ?
C25 C26 C73 C29 103.6(18) . . . . ?
C25 C26 C73 C75 -69(2) . . . . ?
C26 C27 C28 C95 9(3) . . . . ?
C26 C73 C75 N2 -174.8(16) . . . . ?
C26 C73 C75 C82 -8(3) . . . . ?
C27 C26 C73 C29 -83(2) . . . . ?
C27 C26 C73 C75 105(2) . . . . ?
C27 C28 C95 C24 -2(3) . . . . ?
C27 C28 C95 C94 177.4(16) . . . . ?
C29 N8 C41 C33 8.0(17) . . . . ?
C29 N8 C41 C61 -163.5(15) . . . . ?
C29 C73 C75 N2 14(3) . . . . ?
C29 C73 C75 C82 -179.7(17) . . . . ?
C30 N1 C32 C17 -164.5(14) . . . . ?
C30 N1 C32 C40 5.2(15) . . . . ?
C30 C23 C70 N4 9(3) . . . . ?
C30 C23 C70 C83 -176.5(18) . . . . ?
C30 C23 C85 C89 -116.3(14) . . . . ?
C30 C23 C85 C86 65.9(17) . . . . ?
C31 N7 C65 C72 171.4(16) . . . . ?
C31 N7 C65 C78 -3.9(19) . . . . ?
C31 C54 C71 N4 -13(3) . . . . ?
C31 C54 C71 C80 171.8(17) . . . . ?
C31 C74 C78 C65 -5(2) . . . . ?
C32 N1 C30 C23 166.5(14) . . . . ?
C32 N1 C30 C53 -6.5(16) . . . . ?
C32 C17 C50 C49 61.3(16) . . . . ?
C32 C17 C50 C51 -115.0(13) . . . . ?
C32 C17 C62 N5 -6(2) . . . . ?
C32 C17 C62 C76 179.1(14) . . . . ?
C32 C40 C53 C30 -2.0(16) . . . . ?
C33 C41 C61 C11 6(2) . . . . ?
C33 C41 C61 C21 179.0(14) . . . . ?
C34 C35 C36 C37 0.0 . . . . ?
C35 C34 C39 C38 0.0 . . . . ?
C35 C34 C91 O4 9(2) . . . . ?
C35 C34 C91 O12 173.6(11) . . . . ?
C35 C36 C37 C22 176.9(12) . . . . ?
C35 C36 C37 C38 0.0 . . . . ?
C36 C37 C38 C39 0.0 . . . . ?
C37 C22 C66 N2 175.7(17) . . . . ?
C37 C22 C66 C90 -1(3) . . . . ?
C37 C38 C39 C34 0.0 . . . . ?
C39 C34 C35 C36 0.0 . . . . ?
C39 C34 C91 O4 -175.1(14) . . . . ?
C39 C34 C91 O12 -10.5(18) . . . . ?
C41 N8 C29 C64 -9.4(18) . . . . ?
C41 N8 C29 C73 172.0(16) . . . . ?
C41 C33 C64 C29 -2.3(18) . . . . ?
C42 C43 C44 C45 0.0 . . . . ?
C42 C54 C71 N4 169.6(14) . . . . ?
C42 C54 C71 C80 -6(3) . . . . ?
C43 C42 C47 C46 0.0 . . . . ?
C43 C42 C54 C31 89.8(15) . . . . ?
C43 C42 C54 C71 -92.3(16) . . . . ?
C43 C44 C45 C15 -179.0(11) . . . . ?
C43 C44 C45 C46 0.0 . . . . ?
C44 C45 C46 C47 0.0 . . . . ?
C45 C46 C47 C42 0.0 . . . . ?
C47 C42 C43 C44 0.0 . . . . ?
C47 C42 C54 C31 -90.8(16) . . . . ?
C47 C42 C54 C71 87.1(17) . . . . ?
C48 C14 O11 Bi2 174.3(13) . . . . ?
C48 C1A C49 C50 0.0 . . . . ?
C1A C48 C52 C51 0.0 . . . . ?
C1A C49 C50 C17 -176.4(10) . . . . ?
C1A C49 C50 C51 0.0 . . . . ?
C49 C50 C51 C52 0.0 . . . . ?
C50 C17 C32 N1 163.5(12) . . . . ?
C50 C17 C32 C40 -4(2) . . . . ?
C50 C17 C62 N5 175.6(13) . . . . ?
C50 C17 C62 C76 1(2) . . . . ?
C50 C51 C52 C48 0.0 . . . . ?
C52 C48 C1A C49 0.0 . . . . ?
C54 C31 C74 C78 171.9(18) . . . . ?
C54 C42 C43 C44 179.5(11) . . . . ?
C54 C42 C47 C46 -179.5(11) . . . . ?
C54 C71 C80 C83 172.1(18) . . . . ?
C55 C56 C57 C58 0.0 . . . . ?
C56 C55 C60 C59 0.0 . . . . ?
C56 C55 C67 Bi1 15(5) . . . . ?
C56 C55 C67 O5 8.3(15) . . . . ?
C56 C55 C67 O6 -173.0(11) . . . . ?
C56 C57 C58 C20 177.2(10) . . . . ?
C56 C57 C58 C59 0.0 . . . . ?
C57 C58 C59 C60 0.0 . . . . ?
C58 C20 C68 N6 -173.0(13) . . . . ?
C58 C20 C68 C84 -8(2) . . . . ?
C58 C59 C60 C55 0.0 . . . . ?
C60 C55 C56 C57 0.0 . . . . ?
C60 C55 C67 Bi1 -166(4) . . . . ?
C60 C55 C67 O5 -172.8(9) . . . . ?
C60 C55 C67 O6 5.9(17) . . . . ?
C61 C11 C12 C13 -174.0(10) . . . . ?
C62 N5 C63 C72 173.1(15) . . . . ?
C62 N5 C63 C79 -1.2(17) . . . . ?
C62 C17 C32 N1 -15(2) . . . . ?
C62 C17 C32 C40 177.5(14) . . . . ?
C62 C17 C50 C49 -120.2(11) . . . . ?
C62 C17 C50 C51 63.4(14) . . . . ?
C62 C76 C79 C63 5.5(17) . . . . ?
C63 N5 C62 C17 -170.7(14) . . . . ?
C63 N5 C62 C76 4.7(17) . . . . ?
C64 C29 C73 C26 16(2) . . . . ?
C64 C29 C73 C75 -172.1(17) . . . . ?
C64 C33 C41 N8 -3.3(17) . . . . ?
C64 C33 C41 C61 167.8(15) . . . . ?
C65 N7 C31 C54 -168.0(17) . . . . ?
C65 N7 C31 C74 0.8(19) . . . . ?
C66 N2 C75 C73 165.6(19) . . . . ?
C66 N2 C75 C82 -3(2) . . . . ?
C66 C22 C37 C36 -100.8(16) . . . . ?
C66 C22 C37 C38 76.1(17) . . . . ?
C67 C55 C56 C57 178.9(10) . . . . ?
C67 C55 C60 C59 -178.9(10) . . . . ?
C68 N6 C18 C22 -171.1(16) . . . . ?
C68 N6 C18 C77 3.2(18) . . . . ?
C68 C20 C58 C57 -68.7(14) . . . . ?
C68 C20 C58 C59 108.5(13) . . . . ?
C69 C16 C21 N3 -4.1(17) . . . . ?
C69 C16 C21 C61 169.4(14) . . . . ?
C69 C19 C20 C58 4(2) . . . . ?
C69 C19 C20 C68 177.7(14) . . . . ?
C70 N4 C71 C54 -168.3(17) . . . . ?
C70 N4 C71 C80 7.9(18) . . . . ?
C70 C23 C30 N1 10(3) . . . . ?
C70 C23 C30 C53 -178.0(16) . . . . ?
C70 C23 C85 C89 66.8(17) . . . . ?
C70 C23 C85 C86 -111.0(15) . . . . ?
C71 N4 C70 C23 166.1(16) . . . . ?
C71 N4 C70 C83 -9.0(19) . . . . ?
C71 C80 C83 C70 -2(2) . . . . ?
C72 C2 C3 C4 -178.2(11) . . . . ?
C72 C2 C7 C6 178.1(11) . . . . ?
C72 C63 C79 C76 -177.4(14) . . . . ?
C72 C65 C78 C74 -169.7(16) . . . . ?
C73 C26 C27 C28 177.6(15) . . . . ?
C73 C29 C64 C33 -173.7(16) . . . . ?
C73 C75 C82 C90 -167(2) . . . . ?
C74 C31 C54 C42 4(2) . . . . ?
C74 C31 C54 C71 -173.6(17) . . . . ?
C75 N2 C66 C22 -173.7(19) . . . . ?
C75 N2 C66 C90 4(2) . . . . ?
C75 C82 C90 C66 1(2) . . . . ?
C77 C18 C22 C37 -5(3) . . . . ?
C77 C18 C22 C66 -178.2(17) . . . . ?
C78 C65 C72 C2 0(2) . . . . ?
C78 C65 C72 C63 -176.4(16) . . . . ?
C79 C63 C72 C2 5(2) . . . . ?
C79 C63 C72 C65 -178.1(15) . . . . ?
C81 C8 C9 C10 -176.9(11) . . . . ?
C81 C8 C13 C12 176.8(12) . . . . ?
C89 C85 C86 C87 0.0 . . . . ?
C85 C23 C30 N1 -166.1(12) . . . . ?
C85 C23 C30 C53 6(2) . . . . ?
C85 C23 C70 N4 -174.2(14) . . . . ?
C85 C23 C70 C83 0(3) . . . . ?
C85 C89 C88 C93 0.0 . . . . ?
C85 C86 C87 C93 0.0 . . . . ?
C86 C87 C93 C88 0.0 . . . . ?
C86 C87 C93 C92 -177.5(15) . . . . ?
C87 C93 C88 C89 0.0 . . . . ?
C87 C93 C92 O13 -2(3) . . . . ?
C87 C93 C92 O14 -179.0(17) . . . . ?
C88 C89 C85 C23 -177.8(13) . . . . ?
C88 C89 C85 C86 0.0 . . . . ?
C88 C93 C92 O13 -179(3) . . . . ?
C88 C93 C92 O14 4(3) . . . . ?
C91 C34 C35 C36 175.9(12) . . . . ?
C91 C34 C39 C38 -175.9(13) . . . . ?
C92 C93 C88 C89 177(2) . . . . ?
O15 C94 C95 C24 -170.8(17) . . . . ?
O15 C94 C95 C28 10(2) . . . . ?
O16 C94 C95 C24 7(2) . . . . ?
O16 C94 C95 C28 -172.1(15) . . . . ?
C95 C24 C25 C26 5(2) . . . . ?
O17 O1 C15 Bi1 136(4) . . . . ?
O17 O1 C15 O7 144(3) . . . . ?
O17 O1 C15 C45 -36(4) . . . . ?

loop_
_smtbx_masks_void_nr
_smtbx_masks_void_average_x
_smtbx_masks_void_average_y
_smtbx_masks_void_average_z
_smtbx_masks_void_volume
_smtbx_masks_void_count_electrons
_smtbx_masks_void_content
1 0.000 0.000 -0.416 375.7 56.5 ?
2 0.000 0.500 -0.538 356.2 54.3 ?
3 0.247 0.001 -0.522 338.2 69.1 ?
4 0.253 0.501 -0.395 338.2 68.9 ?
5 0.500 0.500 -0.236 375.7 56.7 ?
6 0.500 0.000 -0.055 356.2 54.5 ?
7 0.747 0.499 -0.822 338.2 70.4 ?
8 0.753 -0.001 -0.716 338.2 69.9 ?
